data_1567419
loop_
_publ_author_name
'Dhara, Debabrata'
'Fantuzzi, Felipe'
'H\"arterich, Marcel'
'Dewhurst, Rian D.'
'Krummenacher, Ivo'
'Arrowsmith, Merle'
'Pranckevicius, Conor'
'Braunschweig, Holger'

_publ_section_title
;
 Stepwise reduction of a base-stabilised ferrocenyl aluminium(iii)
 dihalide for the synthesis of structurally-diverse dialane species
;
_journal_issue 33
_journal_name_full 'Chemical Science'
_journal_page_first 9693
_journal_page_last 9700
_journal_paper_doi 10.1039/D2SC02783F
_journal_volume 13
_journal_year 2022
_chemical_formula_moiety 'C97 H130 Al2 Fe2 I2 N4'
_chemical_formula_sum 'C97 H130 Al2 Fe2 I2 N4'
_chemical_formula_weight 1771.50
_space_group_crystal_system monoclinic
_space_group_IT_number 14
_space_group_name_Hall '-P 2yn'
_space_group_name_H-M_alt 'P 1 21/n 1'
_atom_sites_solution_hydrogens geom
_atom_sites_solution_primary dual
_atom_sites_solution_secondary difmap
_audit_creation_method 'CIF-fill 1.2n (K.Radacki 2005-21)'
_audit_update_record
;
2022-04-17 deposited with the CCDC.	2022-08-01 downloaded from the CCDC.
;
_cell_angle_alpha 90
_cell_angle_beta 113.1360(10)
_cell_angle_gamma 90
_cell_formula_units_Z 4
_cell_length_a 22.1651(2)
_cell_length_b 19.7884(2)
_cell_length_c 23.3393(2)
_cell_measurement_reflns_used 44871
_cell_measurement_temperature 100(2)
_cell_measurement_theta_max 77.2850
_cell_measurement_theta_min 2.3990
_cell_volume 9413.59(17)
_computing_cell_refinement 'CrysAlisPro 1.171.41.73a (Rigaku OD, 2020)'
_computing_data_collection 'CrysAlisPro 1.171.41.73a (Rigaku OD, 2020)'
_computing_data_reduction 'CrysAlisPro 1.171.41.73a (Rigaku OD, 2020)'
_computing_molecular_graphics 'ShelXLe (Huebschle et all, 2011)'
_computing_publication_material 'SHELXL-2014/7 (Sheldrick, 2014)'
_computing_structure_refinement 'SHELXL-2014/7 (Sheldrick, 2014)'
_computing_structure_solution 'SHELXT (Sheldrick, 2014)'
_diffrn_ambient_environment N~2~
_diffrn_ambient_temperature 99.9(7)
_diffrn_detector 'HPAD area detector (HyPix 6000)'
_diffrn_detector_area_resol_mean 10.0
_diffrn_measured_fraction_theta_full 1.000
_diffrn_measured_fraction_theta_max 0.988
_diffrn_measurement_details
;
 List of Runs (angles in degrees, time in seconds):
 
   # Type    Start    End  Width  t~exp~   \w     \q     \k     \f   Frames
 --------------------------------------------------------------------------
   1  \w   -118.00 -56.00   0.50    3.00    --  -47.45-147.00  21.00  124
   2  \w    -84.00 -58.00   0.50    3.00    --  -47.45 124.00 -93.00   52
   3  \w   -116.00 -72.00   0.50    3.00    --  -47.45-124.00-173.00   88
   4  \w     54.00  93.00   0.50    3.00    --   47.45-124.00-173.00   78
   5  \w     53.00  86.00   0.50    3.00    --   47.45-147.00  21.00   66
   6  \w   -139.00-114.00   0.50   10.00    --  -86.25-124.00-173.00   50
   7  \w   -106.00 -81.00   0.50   10.00    --  -86.25-147.00  21.00   50
   8  \w     48.00  76.00   0.50   10.00    --  107.75-124.00-173.00   56
   9  \w    101.00 126.00   0.50   10.00    --  107.75 147.00  71.00   50
  10  \w    111.00 136.00   0.50   10.00    --  107.75 124.00 -93.00   50
  11  \w     87.00 112.00   0.50   10.00    --  107.75-147.00  21.00   50
  12  \w    -26.00  28.00   0.50    3.00    --  -47.45  19.00 -60.00  108
  13  \w   -119.00 -71.00   0.50    3.00    --  -47.45-125.00 120.00   96
  14  \w    -26.00  28.00   0.50    3.00    --  -47.45  19.00-180.00  108
  15  \w     -4.00  27.00   0.50    3.00    --  -47.45  19.00-150.00   62
  16  \w    101.00 127.00   0.50   10.00    --  107.75  77.00 -30.00   52
  17  \w    141.00 167.00   0.50   10.00    --  107.75  77.00 -30.00   52
  18  \w     42.00  67.00   0.50   10.00    --  107.75 -77.00-180.00   50
  19  \w     81.00 106.00   0.50   10.00    --  107.75 -94.00-180.00   50
  20  \w     43.00  71.00   0.50   10.00    --  107.75 -61.00-120.00   56
  21  \w     37.00 114.00   0.50   10.00    --  107.75-125.00-180.00  154
  22  \w     51.00  93.00   0.50   10.00    --  107.75 -77.00-120.00   84
  23  \w    142.00 176.00   0.50   10.00    --  107.75  15.00 -90.00   68
  24  \w     99.00 169.00   0.50   10.00    --  107.75  45.00 -60.00  140
  25  \w     91.00 117.00   0.50   10.00    --  107.75-125.00 -90.00   52
  26  \w     91.00 153.00   0.50   10.00    --  107.75  61.00-150.00  124
  27  \w     39.00  65.00   0.50   10.00    --  107.75 -94.00-180.00   52
  28  \w    100.00 159.00   0.50   10.00    --  107.75 125.00-120.00  118
  29  \w     38.00  68.00   0.50   10.00    --  107.75 -77.00-150.00   60
  30  \w     38.00 117.00   0.50   10.00    --  107.75-125.00 150.00  158
  31  \w     45.00  99.00   0.50   10.00    --  107.75 -77.00 -30.00  108
  32  \w     77.00 117.00   0.50   10.00    --  107.75-125.00 -30.00   80
  33  \w     49.00  75.00   0.50   10.00    --  107.75-125.00 -60.00   52
  34  \w     82.00 116.00   0.50   10.00    --  107.75-125.00 -60.00   68
  35  \w     40.00  66.00   0.50   10.00    --  107.75 -61.00  60.00   52
  36  \w     41.00  66.00   0.50   10.00    --  107.75-125.00   0.00   50
  37  \w     87.00 117.00   0.50   10.00    --  107.75-125.00-120.00   60
  38  \w     83.00 108.00   0.50   10.00    --  107.75 -94.00 150.00   50
  39  \w     38.00  63.00   0.50   10.00    --  107.75 -61.00-150.00   50
  40  \w     96.00 128.00   0.50   10.00    --  107.75  15.00-120.00   64
  41  \w    132.00 177.00   0.50   10.00    --  107.75  15.00-120.00   90
  42  \w     42.00  67.00   0.50   10.00    --  107.75 -61.00 -30.00   50
  43  \w    111.00 170.00   0.50   10.00    --  107.75  15.00-150.00  118
  44  \w     72.00 106.00   0.50   10.00    --  107.75 -77.00-180.00   68
  45  \w     38.00  67.00   0.50   10.00    --  107.75 -77.00 -90.00   58
  46  \w     41.00  66.00   0.50   10.00    --  107.75 -77.00  30.00   50
  47  \w     77.00 102.00   0.50   10.00    --  107.75 -77.00  30.00   50
  48  \w     41.00  67.00   0.50   10.00    --  107.75 -61.00 -60.00   52
  49  \w    102.00 127.00   0.50   10.00    --  107.75  15.00 -30.00   50
  50  \w    153.00 178.00   0.50   10.00    --  107.75  15.00 -30.00   50
  51  \w    106.00 132.00   0.50   10.00    --  107.75 -80.00  27.29   52
  52  \w     59.00  85.00   0.50   10.00    --  107.75 -77.00 120.00   52
  53  \w     40.00  81.00   0.50   10.00    --  107.75 -94.00 -30.00   82
  54  \w    138.00 173.00   0.50   10.00    --  107.75  45.00-120.00   70
  55  \w     94.00 120.00   0.50   10.00    --  107.75  15.00 -60.00   52
  56  \w    104.00 129.00   0.50   10.00    --  107.75  45.00-120.00   50

;
_diffrn_measurement_device_type 'Rigaku OD XtaLAB Synergy-S'
_diffrn_measurement_method '\w scans'
_diffrn_radiation_monochromator 'multi-layer mirror'
_diffrn_radiation_type CuK\a
_diffrn_radiation_wavelength 1.54184
_diffrn_reflns_av_R_equivalents 0.0561
_diffrn_reflns_av_unetI/netI 0.0378
_diffrn_reflns_Laue_measured_fraction_full 1.000
_diffrn_reflns_Laue_measured_fraction_max 0.988
_diffrn_reflns_limit_h_max 27
_diffrn_reflns_limit_h_min -20
_diffrn_reflns_limit_k_max 23
_diffrn_reflns_limit_k_min -24
_diffrn_reflns_limit_l_max 25
_diffrn_reflns_limit_l_min -29
_diffrn_reflns_number 121360
_diffrn_reflns_point_group_measured_fraction_full 1.000
_diffrn_reflns_point_group_measured_fraction_max 0.988
_diffrn_reflns_theta_full 67.684
_diffrn_reflns_theta_max 77.762
_diffrn_reflns_theta_min 2.330
_diffrn_source 'microfocus sealed tube (PhotonJet)'
_exptl_absorpt_coefficient_mu 8.130
_exptl_absorpt_correction_T_max 1.00000
_exptl_absorpt_correction_T_min 0.40140
_exptl_absorpt_correction_type multi-scan
_exptl_absorpt_process_details
;
 CrysAlisPro 1.171.41.73a (Rigaku Oxford Diffraction, 2020) Empirical 
absorption correction using spherical harmonics, implemented in SCALE3 ABSPACK 
scaling algorithm.
;
_exptl_crystal_colour orange
_exptl_crystal_density_diffrn 1.250
_exptl_crystal_description block
_exptl_crystal_F_000 3696
_exptl_crystal_size_max 0.141
_exptl_crystal_size_mid 0.100
_exptl_crystal_size_min 0.049
_refine_diff_density_max 1.407
_refine_diff_density_min -1.761
_refine_diff_density_rms 0.073
_refine_ls_extinction_method none
_refine_ls_goodness_of_fit_ref 1.059
_refine_ls_hydrogen_treatment constr
_refine_ls_matrix_type full
_refine_ls_number_parameters 1182
_refine_ls_number_reflns 19848
_refine_ls_number_restraints 1191
_refine_ls_restrained_S_all 1.047
_refine_ls_R_factor_all 0.0533
_refine_ls_R_factor_gt 0.0438
_refine_ls_shift/su_max 0.003
_refine_ls_shift/su_mean 0.000
_refine_ls_structure_factor_coef Fsqd
_refine_ls_weighting_details 'w=1/[\s^2^(Fo^2^)+(0.0486P)^2^+12.2770P] where P=(Fo^2^+2Fc^2^)/3'
_refine_ls_weighting_scheme calc
_refine_ls_wR_factor_gt 0.1097
_refine_ls_wR_factor_ref 0.1148
_reflns_Friedel_coverage 0.000
_reflns_number_gt 16709
_reflns_number_total 19848
_reflns_threshold_expression 'I > 2\s(I)'
_cod_data_source_file d2sc02783f2.cif
_cod_data_source_block MaHa102_DeDh_a
_cod_depositor_comments 'Adding full bibliography for 1567415--1567421.cif.'
_cod_original_cell_volume 9413.59(16)
_cod_original_sg_symbol_H-M 'P 21/n'
_cod_database_code 1567419
_shelx_shelxl_version_number 2014/7
_shelx_space_group_comment
;
The symmetry employed for this shelxl refinement is uniquely defined
by the following loop, which should always be used as a source of
symmetry information in preference to the above space-group names.
They are only intended as comments.
;
_shelx_estimated_absorpt_t_min 0.396
_shelx_estimated_absorpt_t_max 0.687

loop_
_space_group_symop_operation_xyz
'x, y, z'
'-x+1/2, y+1/2, -z+1/2'
'-x, -y, -z'
'x-1/2, -y-1/2, z-1/2'

loop_
_atom_site_label
_atom_site_type_symbol
_atom_site_fract_x
_atom_site_fract_y
_atom_site_fract_z
_atom_site_U_iso_or_equiv
_atom_site_adp_type
_atom_site_occupancy
_atom_site_site_symmetry_order
_atom_site_calc_flag
_atom_site_refinement_flags_posn
_atom_site_refinement_flags_adp
_atom_site_refinement_flags_occupancy
_atom_site_disorder_assembly
_atom_site_disorder_group
Al1_1 Al 0.24660(4) 0.61935(5) 0.58532(4) 0.03055(18) Uani 1 1 d . . . . .
I2_1 I 0.22783(2) 0.63415(2) 0.68853(2) 0.05109(7) Uani 1 1 d . . . . .
Al3_1 Al 0.18908(4) 0.34240(5) 0.45879(4) 0.02885(17) Uani 1 1 d . . . . .
I4_1 I 0.08199(2) 0.27633(2) 0.44341(2) 0.03914(6) Uani 1 1 d . . . . .
C1_2 C 0.2666(6) 0.5190(8) 0.5741(7) 0.0295(17) Uani 0.5 1 d . U P A 1
H1_2 H 0.3079 0.5045 0.6091 0.035 Uiso 0.5 1 calc R U P A 1
C2_2 C 0.2725(7) 0.5081(7) 0.5128(4) 0.0293(15) Uani 0.5 1 d . U P A 1
H2_2 H 0.3101 0.5261 0.5082 0.035 Uiso 0.5 1 calc R U P A 1
C3_2 C 0.2288(6) 0.4750(7) 0.4641(6) 0.0323(16) Uani 0.5 1 d . U P A 1
C4_2 C 0.1701(9) 0.4403(10) 0.4671(9) 0.0317(18) Uani 0.5 1 d . U P A 1
H4_2 H 0.1292 0.4548 0.4317 0.038 Uiso 0.5 1 calc R U P A 1
C5_2 C 0.1637(6) 0.4502(7) 0.5279(4) 0.0320(16) Uani 0.5 1 d . U P A 1
H5_2 H 0.1254 0.4334 0.5318 0.038 Uiso 0.5 1 calc R U P A 1
C6_2 C 0.2086(5) 0.4814(7) 0.5773(5) 0.0337(16) Uani 0.5 1 d . U P A 1
H6_2 H 0.2037 0.4798 0.6159 0.040 Uiso 0.5 1 calc R U P A 1
C7_2 C 0.2623(4) 0.4862(5) 0.4183(4) 0.0573(19) Uani 0.5 1 d . U P A 1
H7A_2 H 0.2307 0.5054 0.3794 0.086 Uiso 0.5 1 calc R U P A 1
H7B_2 H 0.2784 0.4428 0.4095 0.086 Uiso 0.5 1 calc R U P A 1
H7C_2 H 0.2993 0.5173 0.4367 0.086 Uiso 0.5 1 calc R U P A 1
C1_102 C 0.1772(8) 0.4438(10) 0.4606(8) 0.0284(17) Uani 0.5 1 d . U P A 2
H1_102 H 0.1426 0.4592 0.4203 0.034 Uiso 0.5 1 calc R U P A 2
C2_102 C 0.2406(6) 0.4819(7) 0.4731(6) 0.0297(16) Uani 0.5 1 d . U P A 2
H2_102 H 0.2553 0.4852 0.4401 0.036 Uiso 0.5 1 calc R U P A 2
C3_102 C 0.2776(7) 0.5114(7) 0.5280(5) 0.0325(16) Uani 0.5 1 d . U P A 2
C4_102 C 0.2558(6) 0.5204(9) 0.5801(7) 0.0314(17) Uani 0.5 1 d . U P A 2
H4_102 H 0.2898 0.5027 0.6198 0.038 Uiso 0.5 1 calc R U P A 2
C5_102 C 0.1916(4) 0.4860(7) 0.5663(5) 0.0311(15) Uani 0.5 1 d . U P A 2
H5_102 H 0.1754 0.4853 0.5985 0.037 Uiso 0.5 1 calc R U P A 2
C6_102 C 0.1551(6) 0.4561(7) 0.5125(4) 0.0311(16) Uani 0.5 1 d . U P A 2
H6_102 H 0.1122 0.4418 0.5068 0.037 Uiso 0.5 1 calc R U P A 2
C7_102 C 0.3339(3) 0.5381(4) 0.5074(4) 0.0501(17) Uani 0.5 1 d . U P A 2
H7A_102 H 0.3405 0.5866 0.5160 0.075 Uiso 0.5 1 calc R U P A 2
H7B_102 H 0.3210 0.5301 0.4627 0.075 Uiso 0.5 1 calc R U P A 2
H7C_102 H 0.3748 0.5139 0.5308 0.075 Uiso 0.5 1 calc R U P A 2
N1_3 N 0.09676(13) 0.62844(15) 0.50099(13) 0.0394(6) Uani 1 1 d . . . . .
C2_3 C 0.16058(14) 0.63350(16) 0.50850(14) 0.0330(6) Uani 1 1 d . . . . .
N3_3 N 0.15741(13) 0.64204(15) 0.44988(12) 0.0360(6) Uani 1 1 d . . . . .
C4_3 C 0.09274(17) 0.64196(18) 0.40640(16) 0.0422(8) Uani 1 1 d . . . . .
C5_3 C 0.05483(16) 0.63399(19) 0.43874(17) 0.0456(8) Uani 1 1 d . . . . .
C6_3 C 0.07300(18) 0.6116(2) 0.54928(19) 0.0529(10) Uani 1 1 d . . . . .
H6A_3 H 0.0388 0.6437 0.5478 0.079 Uiso 1 1 calc R U . . .
H6B_3 H 0.1094 0.6138 0.5902 0.079 Uiso 1 1 calc R U . . .
H6C_3 H 0.0548 0.5657 0.5423 0.079 Uiso 1 1 calc R U . . .
C7_3 C 0.21266(17) 0.6485(2) 0.43133(16) 0.0446(8) Uani 1 1 d . . . . .
H7A_3 H 0.2085 0.6905 0.4079 0.067 Uiso 1 1 calc R U . . .
H7B_3 H 0.2130 0.6100 0.4050 0.067 Uiso 1 1 calc R U . . .
H7C_3 H 0.2537 0.6492 0.4685 0.067 Uiso 1 1 calc R U . . .
C8_3 C 0.0758(2) 0.6471(2) 0.33857(17) 0.0621(11) Uani 1 1 d . . . . .
H8A_3 H 0.0280 0.6498 0.3165 0.093 Uiso 1 1 calc R U . . .
H8B_3 H 0.0922 0.6072 0.3244 0.093 Uiso 1 1 calc R U . . .
H8C_3 H 0.0959 0.6879 0.3299 0.093 Uiso 1 1 calc R U . . .
C9_3 C -0.01841(18) 0.6297(3) 0.4174(2) 0.0645(12) Uani 1 1 d . . . . .
H9A_3 H -0.0390 0.6376 0.3724 0.097 Uiso 1 1 calc R U . . .
H9B_3 H -0.0335 0.6640 0.4390 0.097 Uiso 1 1 calc R U . . .
H9C_3 H -0.0305 0.5847 0.4269 0.097 Uiso 1 1 calc R U . . .
N1_4 N 0.32409(12) 0.33050(13) 0.56426(11) 0.0314(5) Uani 1 1 d . . . . .
C2_4 C 0.25865(14) 0.32329(16) 0.54696(13) 0.0306(6) Uani 1 1 d . . . . .
N3_4 N 0.25188(13) 0.30451(15) 0.60024(12) 0.0381(6) Uani 1 1 d . . . . .
C4_4 C 0.31286(17) 0.29935(18) 0.64959(15) 0.0397(7) Uani 1 1 d . . . . .
C5_4 C 0.35787(16) 0.31542(17) 0.62709(15) 0.0382(7) Uani 1 1 d . . . . .
C6_4 C 0.35684(15) 0.35720(17) 0.52561(16) 0.0371(7) Uani 1 1 d . . . . .
H6A_4 H 0.3914 0.3258 0.5264 0.056 Uiso 1 1 calc R U . . .
H6B_4 H 0.3763 0.4012 0.5418 0.056 Uiso 1 1 calc R U . . .
H6C_4 H 0.3248 0.3624 0.4827 0.056 Uiso 1 1 calc R U . . .
C7_4 C 0.19011(19) 0.2959(3) 0.60789(18) 0.0561(10) Uani 1 1 d . . . . .
H7A_4 H 0.1911 0.3226 0.6436 0.084 Uiso 1 1 calc R U . . .
H7B_4 H 0.1839 0.2481 0.6150 0.084 Uiso 1 1 calc R U . . .
H7C_4 H 0.1538 0.3114 0.5701 0.084 Uiso 1 1 calc R U . . .
C8_4 C 0.3200(2) 0.2801(2) 0.71391(17) 0.0558(10) Uani 1 1 d . . . . .
H8A_4 H 0.3667 0.2777 0.7412 0.084 Uiso 1 1 calc R U . . .
H8B_4 H 0.2995 0.2360 0.7127 0.084 Uiso 1 1 calc R U . . .
H8C_4 H 0.2985 0.3142 0.7300 0.084 Uiso 1 1 calc R U . . .
C9_4 C 0.43085(17) 0.3193(2) 0.65789(18) 0.0525(10) Uani 1 1 d . . . . .
H9A_4 H 0.4454 0.3020 0.7006 0.079 Uiso 1 1 calc R U . . .
H9B_4 H 0.4448 0.3664 0.6589 0.079 Uiso 1 1 calc R U . . .
H9C_4 H 0.4503 0.2920 0.6344 0.079 Uiso 1 1 calc R U . . .
C1_5 C 0.31428(15) 0.68520(17) 0.58485(15) 0.0365(6) Uani 0.295(5) 1 d D U P A 1
C2_5 C 0.3034(5) 0.7430(6) 0.5435(5) 0.041(2) Uani 0.295(5) 1 d D U P A 1
C3_5 C 0.3637(5) 0.7616(7) 0.5381(5) 0.0432(18) Uani 0.295(5) 1 d D U P A 1
H3_5 H 0.3702 0.7999 0.5166 0.052 Uiso 0.295(5) 1 calc R U P A 1
C4_5 C 0.4113(5) 0.7130(6) 0.5701(6) 0.0440(18) Uani 0.295(5) 1 d D U P A 1
H4_5 H 0.4556 0.7130 0.5740 0.053 Uiso 0.295(5) 1 calc R U P A 1
C5_5 C 0.3820(6) 0.6638(5) 0.5959(6) 0.0397(19) Uani 0.295(5) 1 d D U P A 1
Fe6_5 Fe 0.37770(19) 0.75704(18) 0.62906(19) 0.0469(8) Uani 0.295(5) 1 d D U P A 1
C7_5 C 0.4102(7) 0.7555(7) 0.7265(5) 0.0583(18) Uani 0.295(5) 1 d D U P A 1
H7_5 H 0.4193 0.7173 0.7532 0.070 Uiso 0.295(5) 1 calc R U P A 1
C8_5 C 0.3510(7) 0.7895(7) 0.7007(5) 0.0562(16) Uani 0.295(5) 1 d D U P A 1
H8_5 H 0.3116 0.7769 0.7049 0.067 Uiso 0.295(5) 1 calc R U P A 1
C9_5 C 0.3588(7) 0.8455(6) 0.6672(7) 0.0564(19) Uani 0.295(5) 1 d D U P A 1
H9_5 H 0.3261 0.8784 0.6469 0.068 Uiso 0.295(5) 1 calc R U P A 1
C10_5 C 0.4225(6) 0.8452(6) 0.6683(7) 0.059(2) Uani 0.295(5) 1 d D U P A 1
H10_5 H 0.4401 0.8766 0.6482 0.070 Uiso 0.295(5) 1 calc R U P A 1
C11_5 C 0.4559(6) 0.7893(6) 0.7053(6) 0.061(2) Uani 0.295(5) 1 d D U P A 1
H11_5 H 0.5000 0.7764 0.7145 0.073 Uiso 0.295(5) 1 calc R U P A 1
C1_105 C 0.31428(15) 0.68520(17) 0.58485(15) 0.0365(6) Uani 0.705(5) 1 d D U P A 2
C2_105 C 0.3064(2) 0.7528(3) 0.5574(2) 0.0378(11) Uani 0.705(5) 1 d D U P A 2
C3_105 C 0.3686(3) 0.7790(3) 0.5636(3) 0.0449(11) Uani 0.705(5) 1 d D U P A 2
H3_105 H 0.3763 0.8211 0.5481 0.054 Uiso 0.705(5) 1 calc R U P A 2
C4_105 C 0.4163(2) 0.7315(3) 0.5966(3) 0.0457(11) Uani 0.705(5) 1 d D U P A 2
H4_105 H 0.4621 0.7361 0.6075 0.055 Uiso 0.705(5) 1 calc R U P A 2
C5_105 C 0.3850(3) 0.6749(3) 0.6114(3) 0.0388(11) Uani 0.705(5) 1 d D U P A 2
Fe6_105 Fe 0.36676(6) 0.76182(6) 0.64939(8) 0.0388(3) Uani 0.705(5) 1 d D U P A 2
C7_105 C 0.3706(3) 0.7495(3) 0.7384(3) 0.0548(13) Uani 0.705(5) 1 d D U P A 2
H7_105 H 0.3635 0.7088 0.7563 0.066 Uiso 0.705(5) 1 calc R U P A 2
C8_105 C 0.3220(3) 0.7972(3) 0.7060(3) 0.0514(12) Uani 0.705(5) 1 d D U P A 2
H8_105 H 0.2767 0.7938 0.6979 0.062 Uiso 0.705(5) 1 calc R U P A 2
C9_105 C 0.3519(3) 0.8501(3) 0.6877(3) 0.0539(13) Uani 0.705(5) 1 d D U P A 2
H9_105 H 0.3305 0.8893 0.6654 0.065 Uiso 0.705(5) 1 calc R U P A 2
C10_105 C 0.4203(3) 0.8355(3) 0.7083(3) 0.0589(13) Uani 0.705(5) 1 d D U P A 2
H10_105 H 0.4523 0.8630 0.7019 0.071 Uiso 0.705(5) 1 calc R U P A 2
C11_105 C 0.4320(3) 0.7722(3) 0.7399(3) 0.0608(14) Uani 0.705(5) 1 d D U P A 2
H11_105 H 0.4730 0.7496 0.7584 0.073 Uiso 0.705(5) 1 calc R U P A 2
C1_6 C 0.24425(16) 0.78861(17) 0.51972(16) 0.0408(7) Uani 1 1 d D . . . .
C2_6 C 0.19525(16) 0.79721(17) 0.54220(15) 0.0373(7) Uani 1 1 d . . . . .
H2_6 H 0.1999 0.7771 0.5807 0.045 Uiso 1 1 calc R U . . .
C3_6 C 0.13944(16) 0.83502(17) 0.50882(15) 0.0383(7) Uani 1 1 d . . . . .
C4_6 C 0.13324(17) 0.86180(18) 0.45173(16) 0.0412(7) Uani 1 1 d . . . . .
H4_6 H 0.0948 0.8868 0.4284 0.049 Uiso 1 1 calc R U . . .
C5_6 C 0.18059(18) 0.85361(19) 0.42728(16) 0.0430(8) Uani 1 1 d . . . . .
C6_6 C 0.23643(18) 0.81714(19) 0.46275(17) 0.0456(8) Uani 1 1 d . . . . .
H6_6 H 0.2702 0.8115 0.4477 0.055 Uiso 1 1 calc R U . . .
C1_7 C 0.08383(19) 0.84815(19) 0.53110(18) 0.0463(8) Uani 1 1 d . . . . .
C2_7 C 0.0955(2) 0.8123(2) 0.59285(19) 0.0544(10) Uani 1 1 d . . . . .
H2A_7 H 0.0576 0.8194 0.6038 0.082 Uiso 1 1 calc R U . . .
H2B_7 H 0.1349 0.8308 0.6258 0.082 Uiso 1 1 calc R U . . .
H2C_7 H 0.1015 0.7638 0.5884 0.082 Uiso 1 1 calc R U . . .
C3_7 C 0.0186(2) 0.8225(2) 0.4822(2) 0.0610(11) Uani 1 1 d . . . . .
H3A_7 H -0.0167 0.8311 0.4965 0.091 Uiso 1 1 calc R U . . .
H3B_7 H 0.0217 0.7738 0.4760 0.091 Uiso 1 1 calc R U . . .
H3C_7 H 0.0091 0.8461 0.4427 0.091 Uiso 1 1 calc R U . . .
C4_7 C 0.0787(3) 0.9244(2) 0.5403(2) 0.0668(12) Uani 1 1 d . . . . .
H4A_7 H 0.0424 0.9333 0.5532 0.100 Uiso 1 1 calc R U . . .
H4B_7 H 0.0708 0.9480 0.5011 0.100 Uiso 1 1 calc R U . . .
H4C_7 H 0.1198 0.9407 0.5726 0.100 Uiso 1 1 calc R U . . .
C1_8 C 0.1703(2) 0.8843(2) 0.36376(17) 0.0518(9) Uani 1 1 d . . . . .
C2_8 C 0.1076(3) 0.8549(2) 0.31378(19) 0.0664(12) Uani 1 1 d . . . . .
H2A_8 H 0.0991 0.8769 0.2737 0.100 Uiso 1 1 calc R U . . .
H2B_8 H 0.0705 0.8629 0.3258 0.100 Uiso 1 1 calc R U . . .
H2C_8 H 0.1131 0.8062 0.3099 0.100 Uiso 1 1 calc R U . . .
C3_8 C 0.1640(2) 0.9611(2) 0.36682(19) 0.0582(11) Uani 1 1 d . . . . .
H3A_8 H 0.1534 0.9805 0.3253 0.087 Uiso 1 1 calc R U . . .
H3B_8 H 0.2056 0.9800 0.3960 0.087 Uiso 1 1 calc R U . . .
H3C_8 H 0.1290 0.9720 0.3810 0.087 Uiso 1 1 calc R U . . .
C4_8 C 0.2280(3) 0.8696(3) 0.3452(2) 0.0716(14) Uani 1 1 d . . . . .
H4A_8 H 0.2197 0.8904 0.3047 0.107 Uiso 1 1 calc R U . . .
H4B_8 H 0.2329 0.8207 0.3425 0.107 Uiso 1 1 calc R U . . .
H4C_8 H 0.2683 0.8885 0.3767 0.107 Uiso 1 1 calc R U . . .
C1_9 C 0.42225(16) 0.6123(2) 0.64126(18) 0.0462(8) Uani 1 1 d D . . . .
C2_9 C 0.47140(17) 0.5881(2) 0.62349(17) 0.0501(9) Uani 1 1 d . . . . .
H2_9 H 0.4780 0.6096 0.5900 0.060 Uiso 1 1 calc R U . . .
C3_9 C 0.51095(16) 0.5338(2) 0.65296(15) 0.0410(8) Uani 1 1 d . . . . .
C4_9 C 0.50013(15) 0.50332(17) 0.70241(14) 0.0361(7) Uani 1 1 d . . . . .
H4_9 H 0.5270 0.4664 0.7237 0.043 Uiso 1 1 calc R U . . .
C5_9 C 0.45129(15) 0.52568(17) 0.72116(14) 0.0346(6) Uani 1 1 d . . . . .
C6_9 C 0.41215(15) 0.58050(17) 0.68932(15) 0.0380(7) Uani 1 1 d . . . . .
H6_9 H 0.3781 0.5959 0.7011 0.046 Uiso 1 1 calc R U . . .
C1_10 C 0.56421(17) 0.5074(2) 0.63213(15) 0.0452(8) Uani 1 1 d . . . . .
C2_10 C 0.5680(3) 0.5496(3) 0.5780(2) 0.0737(14) Uani 1 1 d . . . . .
H2A_10 H 0.6004 0.5295 0.5642 0.111 Uiso 1 1 calc R U . . .
H2B_10 H 0.5812 0.5959 0.5923 0.111 Uiso 1 1 calc R U . . .
H2C_10 H 0.5250 0.5501 0.5433 0.111 Uiso 1 1 calc R U . . .
C3_10 C 0.63148(18) 0.5099(2) 0.68588(17) 0.0527(10) Uani 1 1 d . . . . .
H3A_10 H 0.6647 0.4920 0.6719 0.079 Uiso 1 1 calc R U . . .
H3B_10 H 0.6308 0.4825 0.7206 0.079 Uiso 1 1 calc R U . . .
H3C_10 H 0.6422 0.5567 0.6996 0.079 Uiso 1 1 calc R U . . .
C4_10 C 0.5496(2) 0.4337(3) 0.6109(2) 0.0624(11) Uani 1 1 d . . . . .
H4A_10 H 0.5837 0.4169 0.5977 0.094 Uiso 1 1 calc R U . . .
H4B_10 H 0.5068 0.4310 0.5759 0.094 Uiso 1 1 calc R U . . .
H4C_10 H 0.5488 0.4061 0.6454 0.094 Uiso 1 1 calc R U . . .
C1_11 C 0.43889(16) 0.49391(18) 0.77576(15) 0.0378(7) Uani 1 1 d . . . . .
C2_11 C 0.48844(18) 0.4380(2) 0.80828(16) 0.0463(8) Uani 1 1 d . . . . .
H2A_11 H 0.4785 0.4190 0.8423 0.069 Uiso 1 1 calc R U . . .
H2B_11 H 0.5328 0.4570 0.8251 0.069 Uiso 1 1 calc R U . . .
H2C_11 H 0.4857 0.4024 0.7782 0.069 Uiso 1 1 calc R U . . .
C3_11 C 0.36963(17) 0.4637(2) 0.75112(17) 0.0456(8) Uani 1 1 d . . . . .
H3A_11 H 0.3622 0.4415 0.7853 0.068 Uiso 1 1 calc R U . . .
H3B_11 H 0.3652 0.4304 0.7186 0.068 Uiso 1 1 calc R U . . .
H3C_11 H 0.3372 0.4997 0.7337 0.068 Uiso 1 1 calc R U . . .
C4_11 C 0.4435(2) 0.5483(2) 0.82411(17) 0.0524(9) Uani 1 1 d . . . . .
H4A_11 H 0.4364 0.5276 0.8591 0.079 Uiso 1 1 calc R U . . .
H4B_11 H 0.4100 0.5829 0.8048 0.079 Uiso 1 1 calc R U . . .
H4C_11 H 0.4871 0.5692 0.8393 0.079 Uiso 1 1 calc R U . . .
C1_12 C 0.21911(13) 0.31043(15) 0.39323(13) 0.0286(6) Uani 1 1 d . . . . .
C2_12 C 0.26951(14) 0.26071(16) 0.39903(14) 0.0320(6) Uani 1 1 d . . . . .
C3_12 C 0.28673(15) 0.26634(18) 0.34630(15) 0.0377(7) Uani 1 1 d . . . . .
H3_12 H 0.3191 0.2403 0.3392 0.045 Uiso 1 1 calc R U . . .
C4_12 C 0.24740(15) 0.31732(18) 0.30651(15) 0.0385(7) Uani 1 1 d . . . . .
H4_12 H 0.2486 0.3312 0.2680 0.046 Uiso 1 1 calc R U . . .
C5_12 C 0.20551(13) 0.34418(16) 0.33444(14) 0.0304(6) Uani 1 1 d . . . . .
Fe6_12 Fe 0.18913(2) 0.24300(3) 0.31834(2) 0.03274(11) Uani 1 1 d . . . . .
C7_12 C 0.13084(18) 0.1655(2) 0.32575(17) 0.0489(9) Uani 1 1 d . . . . .
H7_12 H 0.1294 0.1488 0.3634 0.059 Uiso 1 1 calc R U . . .
C8_12 C 0.17242(17) 0.14225(18) 0.29740(17) 0.0459(8) Uani 1 1 d . . . . .
H8_12 H 0.2039 0.1071 0.3126 0.055 Uiso 1 1 calc R U . . .
C9_12 C 0.1597(2) 0.1796(2) 0.24304(17) 0.0528(10) Uani 1 1 d . . . . .
H9_12 H 0.1811 0.1747 0.2151 0.063 Uiso 1 1 calc R U . . .
C10_12 C 0.10883(19) 0.2263(2) 0.23722(19) 0.0584(11) Uani 1 1 d . . . . .
H10_12 H 0.0897 0.2578 0.2043 0.070 Uiso 1 1 calc R U . . .
C11_12 C 0.09177(17) 0.2176(2) 0.2888(2) 0.0564(11) Uani 1 1 d . . . . .
H11_12 H 0.0595 0.2426 0.2972 0.068 Uiso 1 1 calc R U . . .
C1_13 C 0.15505(14) 0.39702(16) 0.30388(14) 0.0322(6) Uani 1 1 d . . . . .
C2_13 C 0.16780(15) 0.44858(18) 0.26945(15) 0.0373(7) Uani 1 1 d . . . . .
H2_13 H 0.2096 0.4506 0.2670 0.045 Uiso 1 1 calc R U . . .
C3_13 C 0.12060(15) 0.49747(17) 0.23833(14) 0.0359(7) Uani 1 1 d . . . . .
C4_13 C 0.05966(14) 0.49267(16) 0.24231(13) 0.0318(6) Uani 1 1 d . . . . .
H4_13 H 0.0269 0.5251 0.2210 0.038 Uiso 1 1 calc R U . . .
C5_13 C 0.04496(14) 0.44227(16) 0.27637(13) 0.0298(6) Uani 1 1 d . . . . .
C6_13 C 0.09370(13) 0.39517(15) 0.30729(13) 0.0290(6) Uani 1 1 d . . . . .
H6_13 H 0.0848 0.3608 0.3314 0.035 Uiso 1 1 calc R U . . .
C1_14 C 0.13747(17) 0.5544(2) 0.20229(17) 0.0447(8) Uani 1 1 d . . . . .
C2_14 C 0.1603(2) 0.5250(2) 0.1539(2) 0.0623(11) Uani 1 1 d . . . . .
H2A_14 H 0.1687 0.5617 0.1299 0.094 Uiso 1 1 calc R U . . .
H2B_14 H 0.1262 0.4952 0.1258 0.094 Uiso 1 1 calc R U . . .
H2C_14 H 0.2007 0.4991 0.1750 0.094 Uiso 1 1 calc R U . . .
C3_14 C 0.07927(19) 0.6010(2) 0.1692(2) 0.0553(10) Uani 1 1 d . . . . .
H3A_14 H 0.0914 0.6346 0.1448 0.083 Uiso 1 1 calc R U . . .
H3B_14 H 0.0670 0.6241 0.2002 0.083 Uiso 1 1 calc R U . . .
H3C_14 H 0.0420 0.5743 0.1415 0.083 Uiso 1 1 calc R U . . .
C4_14 C 0.19247(18) 0.5981(2) 0.24889(19) 0.0536(10) Uani 1 1 d . . . . .
H4A_14 H 0.2021 0.6359 0.2268 0.080 Uiso 1 1 calc R U . . .
H4B_14 H 0.2320 0.5705 0.2686 0.080 Uiso 1 1 calc R U . . .
H4C_14 H 0.1783 0.6155 0.2809 0.080 Uiso 1 1 calc R U . . .
C1_15 C -0.02160(14) 0.43827(17) 0.28194(14) 0.0332(6) Uani 1 1 d . . . . .
C2_15 C -0.04920(15) 0.36650(19) 0.26804(18) 0.0423(8) Uani 1 1 d . . . . .
H2A_15 H -0.0922 0.3649 0.2708 0.063 Uiso 1 1 calc R U . . .
H2B_15 H -0.0192 0.3351 0.2984 0.063 Uiso 1 1 calc R U . . .
H2C_15 H -0.0539 0.3535 0.2260 0.063 Uiso 1 1 calc R U . . .
C3_15 C -0.07220(16) 0.4866(2) 0.23708(18) 0.0462(8) Uani 1 1 d . . . . .
H3A_15 H -0.1153 0.4780 0.2382 0.069 Uiso 1 1 calc R U . . .
H3B_15 H -0.0746 0.4793 0.1947 0.069 Uiso 1 1 calc R U . . .
H3C_15 H -0.0591 0.5334 0.2497 0.069 Uiso 1 1 calc R U . . .
C4_15 C -0.01203(17) 0.4570(2) 0.34839(16) 0.0454(8) Uani 1 1 d . . . . .
H4A_15 H -0.0548 0.4587 0.3516 0.068 Uiso 1 1 calc R U . . .
H4B_15 H 0.0092 0.5013 0.3589 0.068 Uiso 1 1 calc R U . . .
H4C_15 H 0.0157 0.4230 0.3773 0.068 Uiso 1 1 calc R U . . .
C1_16 C 0.30047(15) 0.21159(17) 0.45013(14) 0.0368(7) Uani 1 1 d . . . . .
C2_16 C 0.26392(17) 0.17579(17) 0.47667(15) 0.0404(7) Uani 1 1 d . . . . .
H2_16 H 0.2180 0.1835 0.4621 0.048 Uiso 1 1 calc R U . . .
C3_16 C 0.29335(19) 0.12859(18) 0.52450(17) 0.0457(8) Uani 1 1 d . . . . .
C4_16 C 0.3616(2) 0.1214(2) 0.54627(17) 0.0514(9) Uani 1 1 d . . . . .
H4_16 H 0.3826 0.0906 0.5794 0.062 Uiso 1 1 calc R U . . .
C5_16 C 0.40035(18) 0.1570(2) 0.52182(16) 0.0475(9) Uani 1 1 d . . . . .
C6_16 C 0.36835(16) 0.20130(19) 0.47249(15) 0.0399(7) Uani 1 1 d . . . . .
H6_16 H 0.3932 0.2249 0.4538 0.048 Uiso 1 1 calc R U . . .
C1_17 C 0.2544(2) 0.0868(2) 0.55346(19) 0.0556(10) Uani 1 1 d . . . . .
C2_17 C 0.2728(3) 0.0117(2) 0.5549(2) 0.0732(14) Uani 1 1 d . . . . .
H2A_17 H 0.2456 -0.0151 0.5710 0.110 Uiso 1 1 calc R U . . .
H2B_17 H 0.3192 0.0057 0.5820 0.110 Uiso 1 1 calc R U . . .
H2C_17 H 0.2652 -0.0034 0.5127 0.110 Uiso 1 1 calc R U . . .
C3_17 C 0.1801(2) 0.0927(2) 0.5167(2) 0.0669(12) Uani 1 1 d . . . . .
H3A_17 H 0.1573 0.0652 0.5368 0.100 Uiso 1 1 calc R U . . .
H3B_17 H 0.1688 0.0766 0.4740 0.100 Uiso 1 1 calc R U . . .
H3C_17 H 0.1668 0.1400 0.5158 0.100 Uiso 1 1 calc R U . . .
C4_17 C 0.2710(2) 0.1113(3) 0.6205(2) 0.0638(11) Uani 1 1 d . . . . .
H4A_17 H 0.2493 0.0822 0.6405 0.096 Uiso 1 1 calc R U . . .
H4B_17 H 0.2557 0.1580 0.6196 0.096 Uiso 1 1 calc R U . . .
H4C_17 H 0.3186 0.1095 0.6440 0.096 Uiso 1 1 calc R U . . .
C1_18 C 0.4749(2) 0.1456(3) 0.54645(18) 0.0614(10) Uani 0.5 1 d . U P B 1
C2_18 C 0.4809(4) 0.0675(5) 0.5241(4) 0.0573(19) Uani 0.5 1 d . U P B 1
H2A_18 H 0.5272 0.0562 0.5356 0.086 Uiso 0.5 1 calc R U P B 1
H2B_18 H 0.4574 0.0639 0.4788 0.086 Uiso 0.5 1 calc R U P B 1
H2C_18 H 0.4616 0.0361 0.5447 0.086 Uiso 0.5 1 calc R U P B 1
C3_18 C 0.5069(4) 0.1885(6) 0.5203(5) 0.064(2) Uani 0.5 1 d . U P B 1
H3A_18 H 0.5543 0.1809 0.5403 0.077 Uiso 0.5 1 calc R U P B 1
H3B_18 H 0.4970 0.2355 0.5265 0.077 Uiso 0.5 1 calc R U P B 1
H3C_18 H 0.4917 0.1792 0.4755 0.077 Uiso 0.5 1 calc R U P B 1
C4_18 C 0.5002(9) 0.1406(8) 0.6174(7) 0.046(3) Uani 0.5 1 d . U P B 1
H4A_18 H 0.5472 0.1299 0.6344 0.069 Uiso 0.5 1 calc R U P B 1
H4B_18 H 0.4764 0.1049 0.6288 0.069 Uiso 0.5 1 calc R U P B 1
H4C_18 H 0.4934 0.1838 0.6344 0.069 Uiso 0.5 1 calc R U P B 1
C1_118 C 0.4749(2) 0.1456(3) 0.54645(18) 0.0614(10) Uani 0.5 1 d . U P B 2
C2_118 C 0.4971(5) 0.1150(7) 0.5020(5) 0.077(2) Uani 0.5 1 d . U P B 2
H2A_118 H 0.5450 0.1103 0.5208 0.116 Uiso 0.5 1 calc R U P B 2
H2B_118 H 0.4845 0.1437 0.4649 0.116 Uiso 0.5 1 calc R U P B 2
H2C_118 H 0.4769 0.0703 0.4902 0.116 Uiso 0.5 1 calc R U P B 2
C3_118 C 0.5140(4) 0.2242(6) 0.5523(5) 0.067(2) Uani 0.5 1 d . U P B 2
H3A_118 H 0.5617 0.2177 0.5701 0.100 Uiso 0.5 1 calc R U P B 2
H3B_118 H 0.5017 0.2542 0.5794 0.100 Uiso 0.5 1 calc R U P B 2
H3C_118 H 0.5004 0.2444 0.5108 0.100 Uiso 0.5 1 calc R U P B 2
C4_118 C 0.5087(10) 0.1254(10) 0.6117(8) 0.062(4) Uani 0.5 1 d . U P B 2
H4A_118 H 0.5562 0.1292 0.6239 0.093 Uiso 0.5 1 calc R U P B 2
H4B_118 H 0.4974 0.0785 0.6167 0.093 Uiso 0.5 1 calc R U P B 2
H4C_118 H 0.4950 0.1549 0.6381 0.093 Uiso 0.5 1 calc R U P B 2

loop_
_atom_site_aniso_label
_atom_site_aniso_U_11
_atom_site_aniso_U_22
_atom_site_aniso_U_33
_atom_site_aniso_U_23
_atom_site_aniso_U_13
_atom_site_aniso_U_12
Al1_1 0.0295(4) 0.0321(5) 0.0255(4) -0.0019(3) 0.0060(3) -0.0025(3)
I2_1 0.05704(14) 0.06641(17) 0.03139(11) -0.00503(10) 0.01907(10) 0.00132(11)
Al3_1 0.0236(4) 0.0306(4) 0.0269(4) -0.0010(3) 0.0041(3) 0.0005(3)
I4_1 0.02663(9) 0.04468(12) 0.04292(11) 0.00300(9) 0.01024(8) -0.00417(8)
C1_2 0.027(3) 0.029(2) 0.031(3) -0.010(2) 0.009(2) -0.002(3)
C2_2 0.026(3) 0.032(3) 0.033(3) -0.008(3) 0.014(3) -0.002(2)
C3_2 0.032(3) 0.031(3) 0.031(3) -0.009(2) 0.009(2) 0.000(3)
C4_2 0.029(3) 0.033(3) 0.031(3) -0.004(3) 0.009(2) -0.002(3)
C5_2 0.027(3) 0.038(3) 0.031(3) -0.002(3) 0.011(3) -0.003(2)
C6_2 0.028(3) 0.038(3) 0.031(3) -0.007(2) 0.007(2) 0.000(3)
C7_2 0.066(4) 0.062(5) 0.049(4) -0.009(3) 0.027(3) -0.001(4)
C1_102 0.026(3) 0.031(3) 0.028(3) -0.005(2) 0.010(2) -0.001(2)
C2_102 0.028(3) 0.031(3) 0.031(3) -0.003(2) 0.012(2) -0.004(2)
C3_102 0.026(3) 0.032(3) 0.035(3) -0.008(3) 0.008(3) -0.002(2)
C4_102 0.025(3) 0.034(3) 0.033(3) -0.007(2) 0.009(2) -0.001(3)
C5_102 0.027(3) 0.036(3) 0.030(3) -0.005(2) 0.012(2) -0.001(3)
C6_102 0.024(3) 0.036(3) 0.031(3) -0.004(3) 0.009(3) -0.002(2)
C7_102 0.035(3) 0.050(4) 0.064(4) -0.012(3) 0.019(3) -0.009(3)
N1_3 0.0282(13) 0.0487(17) 0.0382(14) -0.0106(12) 0.0098(11) -0.0007(11)
C2_3 0.0284(14) 0.0378(17) 0.0295(14) -0.0007(12) 0.0078(12) 0.0031(12)
N3_3 0.0326(13) 0.0439(16) 0.0258(12) -0.0008(11) 0.0053(10) 0.0035(11)
C4_3 0.0372(17) 0.0420(19) 0.0339(16) -0.0033(14) -0.0006(13) 0.0060(14)
C5_3 0.0317(16) 0.046(2) 0.0460(19) -0.0128(16) 0.0015(14) 0.0047(14)
C6_3 0.0388(18) 0.072(3) 0.054(2) -0.014(2) 0.0257(17) -0.0091(18)
C7_3 0.0439(18) 0.056(2) 0.0322(16) 0.0033(15) 0.0133(14) 0.0026(16)
C8_3 0.060(2) 0.072(3) 0.0327(18) -0.0001(18) -0.0053(17) -0.003(2)
C9_3 0.0297(18) 0.074(3) 0.076(3) -0.024(2) 0.0051(18) 0.0060(18)
N1_4 0.0261(11) 0.0324(13) 0.0294(12) -0.0030(10) 0.0041(10) 0.0000(10)
C2_4 0.0237(13) 0.0354(16) 0.0282(14) 0.0001(12) 0.0052(11) -0.0022(11)
N3_4 0.0366(14) 0.0452(16) 0.0300(13) 0.0029(12) 0.0105(11) -0.0020(12)
C4_4 0.0439(18) 0.0376(17) 0.0280(15) 0.0025(13) 0.0039(13) -0.0003(14)
C5_4 0.0356(16) 0.0334(17) 0.0330(15) -0.0040(13) -0.0001(13) 0.0018(13)
C6_4 0.0283(14) 0.0374(17) 0.0438(17) -0.0025(14) 0.0124(13) -0.0008(13)
C7_4 0.048(2) 0.084(3) 0.0391(18) 0.0106(19) 0.0199(16) -0.005(2)
C8_4 0.073(3) 0.053(2) 0.0301(17) 0.0058(16) 0.0085(17) -0.003(2)
C9_4 0.0348(17) 0.061(2) 0.0440(19) -0.0108(18) -0.0038(15) 0.0052(16)
C1_5 0.0294(12) 0.0394(14) 0.0353(13) 0.0083(11) 0.0070(10) -0.0014(11)
C2_5 0.032(3) 0.041(3) 0.040(3) 0.009(3) 0.003(3) -0.004(3)
C3_5 0.031(3) 0.044(3) 0.042(3) 0.011(3) 0.002(3) -0.006(3)
C4_5 0.030(3) 0.047(3) 0.043(3) 0.010(3) 0.002(3) -0.007(3)
C5_5 0.028(3) 0.043(3) 0.039(3) 0.008(3) 0.003(3) -0.005(3)
Fe6_5 0.0415(13) 0.0432(13) 0.0435(15) 0.0067(11) 0.0031(11) -0.0151(10)
C7_5 0.055(3) 0.048(3) 0.053(3) -0.005(3) 0.001(3) -0.011(3)
C8_5 0.053(3) 0.050(3) 0.051(3) -0.006(2) 0.004(2) -0.012(3)
C9_5 0.052(3) 0.048(3) 0.054(3) -0.003(3) 0.004(3) -0.011(3)
C10_5 0.053(3) 0.048(3) 0.057(4) -0.003(3) 0.002(3) -0.016(3)
C11_5 0.053(3) 0.051(3) 0.056(3) -0.003(3) -0.003(3) -0.012(3)
C1_105 0.0294(12) 0.0394(14) 0.0353(13) 0.0083(11) 0.0070(10) -0.0014(11)
C2_105 0.0316(18) 0.039(2) 0.038(2) 0.0070(18) 0.0091(16) -0.0017(16)
C3_105 0.0359(19) 0.046(2) 0.047(2) 0.0095(19) 0.0100(18) -0.0032(18)
C4_105 0.0336(19) 0.048(2) 0.048(2) 0.0101(19) 0.0079(18) -0.0023(17)
C5_105 0.0301(18) 0.042(2) 0.039(2) 0.0064(18) 0.0080(17) -0.0004(16)
Fe6_105 0.0286(4) 0.0345(5) 0.0436(7) 0.0027(5) 0.0036(4) -0.0033(3)
C7_105 0.057(3) 0.050(2) 0.043(2) -0.0095(19) 0.004(2) -0.005(2)
C8_105 0.047(2) 0.052(2) 0.046(2) -0.0126(19) 0.0089(19) -0.006(2)
C9_105 0.053(2) 0.045(2) 0.053(3) -0.005(2) 0.009(2) -0.0042(19)
C10_105 0.050(2) 0.048(2) 0.060(2) -0.008(2) 0.002(2) -0.0119(19)
C11_105 0.049(3) 0.054(3) 0.054(2) -0.004(2) -0.006(2) -0.007(2)
C1_6 0.0358(16) 0.0368(18) 0.0439(18) 0.0135(14) 0.0093(14) 0.0028(13)
C2_6 0.0405(17) 0.0345(17) 0.0332(15) 0.0070(13) 0.0104(13) -0.0029(13)
C3_6 0.0413(17) 0.0358(17) 0.0385(16) 0.0030(14) 0.0166(14) 0.0017(14)
C4_6 0.0387(17) 0.0443(19) 0.0375(17) 0.0090(14) 0.0117(14) 0.0084(15)
C5_6 0.0487(19) 0.0425(19) 0.0403(18) 0.0100(15) 0.0202(15) 0.0111(15)
C6_6 0.0440(18) 0.047(2) 0.050(2) 0.0158(16) 0.0230(16) 0.0089(16)
C1_7 0.052(2) 0.0414(19) 0.055(2) 0.0094(16) 0.0306(18) 0.0016(16)
C2_7 0.063(2) 0.056(2) 0.053(2) 0.0086(19) 0.0322(19) 0.0042(19)
C3_7 0.047(2) 0.071(3) 0.072(3) 0.021(2) 0.031(2) 0.003(2)
C4_7 0.091(3) 0.050(2) 0.084(3) 0.009(2) 0.061(3) 0.014(2)
C1_8 0.067(2) 0.053(2) 0.0402(19) 0.0164(17) 0.0256(18) 0.0180(19)
C2_8 0.094(3) 0.061(3) 0.038(2) 0.0077(19) 0.020(2) 0.006(2)
C3_8 0.081(3) 0.055(2) 0.043(2) 0.0176(18) 0.028(2) 0.017(2)
C4_8 0.097(4) 0.076(3) 0.063(3) 0.030(2) 0.054(3) 0.029(3)
C1_9 0.0273(15) 0.053(2) 0.050(2) 0.0167(17) 0.0064(14) 0.0036(14)
C2_9 0.0343(17) 0.070(3) 0.0416(18) 0.0210(18) 0.0103(14) 0.0059(17)
C3_9 0.0305(15) 0.054(2) 0.0311(15) 0.0060(14) 0.0043(12) 0.0037(14)
C4_9 0.0323(15) 0.0406(18) 0.0274(14) 0.0024(13) 0.0031(12) 0.0027(13)
C5_9 0.0320(15) 0.0355(16) 0.0286(14) -0.0015(12) 0.0037(12) -0.0025(13)
C6_9 0.0287(14) 0.0374(17) 0.0413(17) 0.0030(14) 0.0067(13) -0.0008(13)
C1_10 0.0363(17) 0.066(2) 0.0287(15) 0.0061(15) 0.0080(13) 0.0061(16)
C2_10 0.073(3) 0.105(4) 0.053(2) 0.024(3) 0.035(2) 0.024(3)
C3_10 0.0380(18) 0.079(3) 0.0395(18) -0.0012(18) 0.0132(15) 0.0055(18)
C4_10 0.048(2) 0.086(3) 0.049(2) -0.012(2) 0.0148(18) 0.001(2)
C1_11 0.0381(16) 0.0401(18) 0.0306(15) 0.0004(13) 0.0085(13) 0.0003(14)
C2_11 0.049(2) 0.052(2) 0.0368(17) 0.0072(16) 0.0157(15) 0.0049(17)
C3_11 0.0439(19) 0.047(2) 0.0439(18) 0.0054(16) 0.0152(15) -0.0040(16)
C4_11 0.062(2) 0.054(2) 0.0389(18) -0.0068(17) 0.0169(17) -0.0031(19)
C1_12 0.0223(12) 0.0287(15) 0.0290(13) -0.0014(11) 0.0038(11) 0.0016(11)
C2_12 0.0240(13) 0.0327(16) 0.0303(14) -0.0023(12) 0.0009(11) 0.0041(11)
C3_12 0.0263(14) 0.0448(19) 0.0380(16) -0.0021(14) 0.0081(12) 0.0094(13)
C4_12 0.0289(14) 0.050(2) 0.0343(16) 0.0060(14) 0.0103(12) 0.0055(14)
C5_12 0.0211(12) 0.0355(16) 0.0325(14) 0.0042(12) 0.0081(11) 0.0042(11)
Fe6_12 0.0265(2) 0.0363(3) 0.0272(2) -0.00350(19) 0.00160(18) 0.00530(18)
C7_12 0.0458(19) 0.054(2) 0.0412(18) -0.0146(17) 0.0108(15) -0.0200(17)
C8_12 0.0400(18) 0.0360(18) 0.048(2) -0.0109(15) 0.0024(15) 0.0015(14)
C9_12 0.054(2) 0.061(2) 0.0336(17) -0.0183(17) 0.0063(16) -0.0043(19)
C10_12 0.045(2) 0.054(2) 0.042(2) -0.0007(17) -0.0195(16) -0.0019(17)
C11_12 0.0288(16) 0.056(2) 0.071(3) -0.032(2) 0.0059(17) -0.0042(16)
C1_13 0.0246(13) 0.0365(16) 0.0313(14) 0.0057(12) 0.0066(11) 0.0029(12)
C2_13 0.0255(14) 0.0475(19) 0.0382(16) 0.0112(14) 0.0119(12) 0.0010(13)
C3_13 0.0325(15) 0.0391(17) 0.0314(15) 0.0077(13) 0.0074(12) -0.0018(13)
C4_13 0.0279(14) 0.0329(16) 0.0291(14) 0.0057(12) 0.0051(11) 0.0031(12)
C5_13 0.0250(13) 0.0329(15) 0.0270(13) -0.0004(12) 0.0054(11) 0.0004(11)
C6_13 0.0249(13) 0.0292(15) 0.0293(13) 0.0040(11) 0.0068(11) 0.0006(11)
C1_14 0.0358(17) 0.051(2) 0.0438(18) 0.0193(16) 0.0118(14) -0.0025(15)
C2_14 0.073(3) 0.068(3) 0.055(2) 0.020(2) 0.035(2) 0.003(2)
C3_14 0.046(2) 0.055(2) 0.057(2) 0.0289(19) 0.0115(17) 0.0006(17)
C4_14 0.0404(19) 0.057(2) 0.059(2) 0.0249(19) 0.0152(17) -0.0073(17)
C1_15 0.0252(13) 0.0392(17) 0.0324(15) 0.0047(13) 0.0084(12) 0.0039(12)
C2_15 0.0241(14) 0.047(2) 0.053(2) 0.0013(16) 0.0124(14) -0.0004(13)
C3_15 0.0297(16) 0.054(2) 0.051(2) 0.0128(17) 0.0114(14) 0.0129(15)
C4_15 0.0359(17) 0.059(2) 0.0410(18) -0.0041(16) 0.0153(14) 0.0039(16)
C1_16 0.0323(15) 0.0356(17) 0.0293(14) -0.0040(13) -0.0022(12) 0.0089(13)
C2_16 0.0374(16) 0.0330(17) 0.0373(16) 0.0002(13) 0.0003(13) 0.0041(13)
C3_16 0.052(2) 0.0362(18) 0.0374(17) 0.0022(14) 0.0054(15) 0.0066(15)
C4_16 0.054(2) 0.050(2) 0.0363(18) 0.0103(16) 0.0026(16) 0.0211(18)
C5_16 0.0419(18) 0.060(2) 0.0308(16) 0.0032(16) 0.0037(14) 0.0235(17)
C6_16 0.0339(16) 0.049(2) 0.0290(15) -0.0038(14) 0.0035(12) 0.0136(14)
C1_17 0.058(2) 0.044(2) 0.050(2) 0.0124(17) 0.0047(18) -0.0001(18)
C2_17 0.086(3) 0.046(2) 0.068(3) 0.015(2) 0.009(2) 0.003(2)
C3_17 0.058(2) 0.058(3) 0.070(3) 0.023(2) 0.009(2) -0.007(2)
C4_17 0.065(3) 0.070(3) 0.053(2) 0.010(2) 0.019(2) -0.006(2)
C1_18 0.0448(18) 0.090(3) 0.0400(17) 0.0062(17) 0.0068(14) 0.0324(18)
C2_18 0.040(3) 0.080(5) 0.040(3) -0.007(3) 0.003(3) 0.031(3)
C3_18 0.033(3) 0.095(5) 0.056(4) 0.018(4) 0.010(3) 0.022(4)
C4_18 0.032(5) 0.059(6) 0.039(4) -0.007(3) 0.006(3) 0.006(4)
C1_118 0.0448(18) 0.090(3) 0.0400(17) 0.0062(17) 0.0068(14) 0.0324(18)
C2_118 0.053(4) 0.108(6) 0.057(4) -0.012(4) 0.006(3) 0.031(4)
C3_118 0.035(4) 0.096(5) 0.061(5) 0.012(4) 0.010(4) 0.017(4)
C4_118 0.040(6) 0.088(8) 0.043(4) 0.008(5) -0.001(4) 0.010(6)

loop_
_atom_type_symbol
_atom_type_description
_atom_type_scat_dispersion_real
_atom_type_scat_dispersion_imag
_atom_type_scat_source
C C 0.0181 0.0091 'International Tables Vol C Tables 4.2.6.8 and 6.1.1.4'
H H 0.0000 0.0000 'International Tables Vol C Tables 4.2.6.8 and 6.1.1.4'
N N 0.0311 0.0180 'International Tables Vol C Tables 4.2.6.8 and 6.1.1.4'
Al Al 0.2130 0.2455 'International Tables Vol C Tables 4.2.6.8 and 6.1.1.4'
Fe Fe -1.1336 3.1974 'International Tables Vol C Tables 4.2.6.8 and 6.1.1.4'
I I -0.3257 6.8362 'International Tables Vol C Tables 4.2.6.8 and 6.1.1.4'

loop_
_exptl_crystal_face_index_h
_exptl_crystal_face_index_k
_exptl_crystal_face_index_l
_exptl_crystal_face_perp_dist
-1 0 0 0.0494
1 0 0 0.0291
1 0 -1 0.0212
-1 0 1 0.0274
-2 1 -2 0.0510
2 -1 2 0.0497
-1 -1 2 0.0590
1 1 -2 0.0420
0 -2 1 0.0835
0 2 -1 0.0454
-1 1 0 0.0513
-1 -1 1 0.0669
1 1 -1 0.0311
1 -1 0 0.0664
-2 -1 1 0.0548
2 1 -1 0.0280
0 -2 -1 0.0841
0 2 1 0.0430
1 -1 -2 0.0481
-1 -1 -1 0.0587
0 0 1 0.0364

loop_
_geom_angle_atom_site_label_1
_geom_angle_atom_site_label_2
_geom_angle_atom_site_label_3
_geom_angle
_geom_angle_site_symmetry_1
_geom_angle_site_symmetry_3
_geom_angle_publ_flag
C4_102 Al1_1 C1_105 123.5(3) . . ?
C4_102 Al1_1 C2_3 99.4(5) . . ?
C1_105 Al1_1 C2_3 110.38(13) . . ?
C1_5 Al1_1 C2_3 110.38(13) . . ?
C1_5 Al1_1 C1_2 115.3(3) . . ?
C2_3 Al1_1 C1_2 101.0(4) . . ?
C4_102 Al1_1 I2_1 103.0(4) . . ?
C1_105 Al1_1 I2_1 108.94(10) . . ?
C1_5 Al1_1 I2_1 108.94(10) . . ?
C2_3 Al1_1 I2_1 111.01(9) . . ?
C1_2 Al1_1 I2_1 110.0(4) . . ?
C1_12 Al3_1 C4_2 121.7(4) . . ?
C1_12 Al3_1 C1_102 114.5(4) . . ?
C1_12 Al3_1 C2_4 111.26(12) . . ?
C4_2 Al3_1 C2_4 100.6(6) . . ?
C1_102 Al3_1 C2_4 102.3(5) . . ?
C1_12 Al3_1 I4_1 107.16(9) . . ?
C4_2 Al3_1 I4_1 106.5(4) . . ?
C1_102 Al3_1 I4_1 112.4(4) . . ?
C2_4 Al3_1 I4_1 109.17(9) . . ?
C2_2 C1_2 C6_2 111.8(13) . . ?
C2_2 C1_2 Al1_1 111.1(10) . . ?
C6_2 C1_2 Al1_1 103.7(7) . . ?
C2_2 C1_2 H1_2 110.0 . . ?
C6_2 C1_2 H1_2 110.0 . . ?
Al1_1 C1_2 H1_2 110.0 . . ?
C3_2 C2_2 C1_2 124.9(13) . . ?
C3_2 C2_2 H2_2 117.6 . . ?
C1_2 C2_2 H2_2 117.6 . . ?
C2_2 C3_2 C4_2 122.6(15) . . ?
C2_2 C3_2 C7_2 97.6(9) . . ?
C4_2 C3_2 C7_2 139.7(11) . . ?
C5_2 C4_2 C3_2 113.1(16) . . ?
C5_2 C4_2 Al3_1 108.6(11) . . ?
C3_2 C4_2 Al3_1 102.7(10) . . ?
C5_2 C4_2 H4_2 110.7 . . ?
C3_2 C4_2 H4_2 110.7 . . ?
Al3_1 C4_2 H4_2 110.7 . . ?
C6_2 C5_2 C4_2 124.3(13) . . ?
C6_2 C5_2 H5_2 117.9 . . ?
C4_2 C5_2 H5_2 117.9 . . ?
C5_2 C6_2 C1_2 122.7(12) . . ?
C5_2 C6_2 H6_2 118.7 . . ?
C1_2 C6_2 H6_2 118.7 . . ?
C3_2 C7_2 H7A_2 109.5 . . ?
C3_2 C7_2 H7B_2 109.5 . . ?
H7A_2 C7_2 H7B_2 109.5 . . ?
C3_2 C7_2 H7C_2 109.5 . . ?
H7A_2 C7_2 H7C_2 109.5 . . ?
H7B_2 C7_2 H7C_2 109.5 . . ?
C6_102 C1_102 C2_102 109.7(15) . . ?
C6_102 C1_102 Al3_1 105.4(9) . . ?
C2_102 C1_102 Al3_1 112.2(10) . . ?
C6_102 C1_102 H1_102 109.8 . . ?
C2_102 C1_102 H1_102 109.8 . . ?
Al3_1 C1_102 H1_102 109.8 . . ?
C3_102 C2_102 C1_102 124.6(14) . . ?
C3_102 C2_102 H2_102 117.7 . . ?
C1_102 C2_102 H2_102 117.7 . . ?
C2_102 C3_102 C4_102 123.7(13) . . ?
C2_102 C3_102 C7_102 96.5(9) . . ?
C4_102 C3_102 C7_102 138.9(10) . . ?
C3_102 C4_102 C5_102 111.0(13) . . ?
C3_102 C4_102 Al1_1 104.1(10) . . ?
C5_102 C4_102 Al1_1 110.6(8) . . ?
C3_102 C4_102 H4_102 110.3 . . ?
C5_102 C4_102 H4_102 110.3 . . ?
Al1_1 C4_102 H4_102 110.3 . . ?
C6_102 C5_102 C4_102 125.3(12) . . ?
C6_102 C5_102 H5_102 117.3 . . ?
C4_102 C5_102 H5_102 117.3 . . ?
C5_102 C6_102 C1_102 124.3(13) . . ?
C5_102 C6_102 H6_102 117.8 . . ?
C1_102 C6_102 H6_102 117.8 . . ?
C3_102 C7_102 H7A_102 109.5 . . ?
C3_102 C7_102 H7B_102 109.5 . . ?
H7A_102 C7_102 H7B_102 109.5 . . ?
C3_102 C7_102 H7C_102 109.5 . . ?
H7A_102 C7_102 H7C_102 109.5 . . ?
H7B_102 C7_102 H7C_102 109.5 . . ?
C2_3 N1_3 C5_3 111.4(3) . . ?
C2_3 N1_3 C6_3 126.2(3) . . ?
C5_3 N1_3 C6_3 122.0(3) . . ?
N3_3 C2_3 N1_3 103.9(3) . . ?
N3_3 C2_3 Al1_1 124.1(2) . . ?
N1_3 C2_3 Al1_1 131.5(2) . . ?
C2_3 N3_3 C4_3 111.5(3) . . ?
C2_3 N3_3 C7_3 126.6(3) . . ?
C4_3 N3_3 C7_3 121.9(3) . . ?
C5_3 C4_3 N3_3 106.4(3) . . ?
C5_3 C4_3 C8_3 131.2(3) . . ?
N3_3 C4_3 C8_3 122.4(3) . . ?
C4_3 C5_3 N1_3 106.8(3) . . ?
C4_3 C5_3 C9_3 130.9(4) . . ?
N1_3 C5_3 C9_3 122.3(4) . . ?
N1_3 C6_3 H6A_3 109.5 . . ?
N1_3 C6_3 H6B_3 109.5 . . ?
H6A_3 C6_3 H6B_3 109.5 . . ?
N1_3 C6_3 H6C_3 109.5 . . ?
H6A_3 C6_3 H6C_3 109.5 . . ?
H6B_3 C6_3 H6C_3 109.5 . . ?
N3_3 C7_3 H7A_3 109.5 . . ?
N3_3 C7_3 H7B_3 109.5 . . ?
H7A_3 C7_3 H7B_3 109.5 . . ?
N3_3 C7_3 H7C_3 109.5 . . ?
H7A_3 C7_3 H7C_3 109.5 . . ?
H7B_3 C7_3 H7C_3 109.5 . . ?
C4_3 C8_3 H8A_3 109.5 . . ?
C4_3 C8_3 H8B_3 109.5 . . ?
H8A_3 C8_3 H8B_3 109.5 . . ?
C4_3 C8_3 H8C_3 109.5 . . ?
H8A_3 C8_3 H8C_3 109.5 . . ?
H8B_3 C8_3 H8C_3 109.5 . . ?
C5_3 C9_3 H9A_3 109.5 . . ?
C5_3 C9_3 H9B_3 109.5 . . ?
H9A_3 C9_3 H9B_3 109.5 . . ?
C5_3 C9_3 H9C_3 109.5 . . ?
H9A_3 C9_3 H9C_3 109.5 . . ?
H9B_3 C9_3 H9C_3 109.5 . . ?
C2_4 N1_4 C5_4 111.2(3) . . ?
C2_4 N1_4 C6_4 126.1(3) . . ?
C5_4 N1_4 C6_4 122.4(3) . . ?
N1_4 C2_4 N3_4 104.3(2) . . ?
N1_4 C2_4 Al3_1 124.9(2) . . ?
N3_4 C2_4 Al3_1 130.8(2) . . ?
C2_4 N3_4 C4_4 110.8(3) . . ?
C2_4 N3_4 C7_4 126.1(3) . . ?
C4_4 N3_4 C7_4 122.9(3) . . ?
C5_4 C4_4 N3_4 106.8(3) . . ?
C5_4 C4_4 C8_4 130.9(3) . . ?
N3_4 C4_4 C8_4 122.3(3) . . ?
C4_4 C5_4 N1_4 106.8(3) . . ?
C4_4 C5_4 C9_4 131.2(3) . . ?
N1_4 C5_4 C9_4 122.0(3) . . ?
N1_4 C6_4 H6A_4 109.5 . . ?
N1_4 C6_4 H6B_4 109.5 . . ?
H6A_4 C6_4 H6B_4 109.5 . . ?
N1_4 C6_4 H6C_4 109.5 . . ?
H6A_4 C6_4 H6C_4 109.5 . . ?
H6B_4 C6_4 H6C_4 109.5 . . ?
N3_4 C7_4 H7A_4 109.5 . . ?
N3_4 C7_4 H7B_4 109.5 . . ?
H7A_4 C7_4 H7B_4 109.5 . . ?
N3_4 C7_4 H7C_4 109.5 . . ?
H7A_4 C7_4 H7C_4 109.5 . . ?
H7B_4 C7_4 H7C_4 109.5 . . ?
C4_4 C8_4 H8A_4 109.5 . . ?
C4_4 C8_4 H8B_4 109.5 . . ?
H8A_4 C8_4 H8B_4 109.5 . . ?
C4_4 C8_4 H8C_4 109.5 . . ?
H8A_4 C8_4 H8C_4 109.5 . . ?
H8B_4 C8_4 H8C_4 109.5 . . ?
C5_4 C9_4 H9A_4 109.5 . . ?
C5_4 C9_4 H9B_4 109.5 . . ?
H9A_4 C9_4 H9B_4 109.5 . . ?
C5_4 C9_4 H9C_4 109.5 . . ?
H9A_4 C9_4 H9C_4 109.5 . . ?
H9B_4 C9_4 H9C_4 109.5 . . ?
C2_5 C1_5 C5_5 103.5(7) . . ?
C2_5 C1_5 Fe6_5 71.3(5) . . ?
C5_5 C1_5 Fe6_5 69.6(5) . . ?
C2_5 C1_5 Al1_1 126.1(5) . . ?
C5_5 C1_5 Al1_1 121.8(5) . . ?
Fe6_5 C1_5 Al1_1 148.1(2) . . ?
C3_5 C2_5 C1_5 110.0(8) . . ?
C3_5 C2_5 C1_6 121.2(9) . . ?
C1_5 C2_5 C1_6 127.5(9) . . ?
C3_5 C2_5 Fe6_5 68.4(6) . . ?
C1_5 C2_5 Fe6_5 66.4(4) . . ?
C1_6 C2_5 Fe6_5 121.9(8) . . ?
C4_5 C3_5 C2_5 107.9(9) . . ?
C4_5 C3_5 Fe6_5 68.8(6) . . ?
C2_5 C3_5 Fe6_5 70.2(6) . . ?
C4_5 C3_5 H3_5 126.1 . . ?
C2_5 C3_5 H3_5 126.1 . . ?
Fe6_5 C3_5 H3_5 126.6 . . ?
C3_5 C4_5 C5_5 108.7(9) . . ?
C3_5 C4_5 Fe6_5 70.4(7) . . ?
C5_5 C4_5 Fe6_5 69.8(6) . . ?
C3_5 C4_5 H4_5 125.6 . . ?
C5_5 C4_5 H4_5 125.6 . . ?
Fe6_5 C4_5 H4_5 125.8 . . ?
C4_5 C5_5 C1_5 109.2(7) . . ?
C4_5 C5_5 C1_9 121.6(9) . . ?
C1_5 C5_5 C1_9 127.0(9) . . ?
C4_5 C5_5 Fe6_5 68.6(6) . . ?
C1_5 C5_5 Fe6_5 66.9(4) . . ?
C1_9 C5_5 Fe6_5 117.2(7) . . ?
C1_5 Fe6_5 C4_5 73.1(4) . . ?
C1_5 Fe6_5 C5_5 43.5(3) . . ?
C4_5 Fe6_5 C5_5 41.6(4) . . ?
C1_5 Fe6_5 C3_5 72.6(4) . . ?
C4_5 Fe6_5 C3_5 40.8(4) . . ?
C5_5 Fe6_5 C3_5 69.4(5) . . ?
C1_5 Fe6_5 C11_5 150.0(4) . . ?
C4_5 Fe6_5 C11_5 108.5(6) . . ?
C5_5 Fe6_5 C11_5 118.0(5) . . ?
C3_5 Fe6_5 C11_5 129.0(6) . . ?
C1_5 Fe6_5 C10_5 165.8(4) . . ?
C4_5 Fe6_5 C10_5 115.7(6) . . ?
C5_5 Fe6_5 C10_5 150.1(6) . . ?
C3_5 Fe6_5 C10_5 106.3(6) . . ?
C11_5 Fe6_5 C10_5 40.7(4) . . ?
C1_5 Fe6_5 C2_5 42.3(4) . . ?
C4_5 Fe6_5 C2_5 69.2(5) . . ?
C5_5 Fe6_5 C2_5 69.1(5) . . ?
C3_5 Fe6_5 C2_5 41.4(4) . . ?
C11_5 Fe6_5 C2_5 167.4(6) . . ?
C10_5 Fe6_5 C2_5 128.1(5) . . ?
C1_5 Fe6_5 C9_5 127.3(4) . . ?
C4_5 Fe6_5 C9_5 148.4(5) . . ?
C5_5 Fe6_5 C9_5 169.1(6) . . ?
C3_5 Fe6_5 C9_5 115.9(6) . . ?
C11_5 Fe6_5 C9_5 66.9(5) . . ?
C10_5 Fe6_5 C9_5 39.8(4) . . ?
C2_5 Fe6_5 C9_5 108.1(5) . . ?
C1_5 Fe6_5 C8_5 105.8(4) . . ?
C4_5 Fe6_5 C8_5 170.2(5) . . ?
C5_5 Fe6_5 C8_5 131.4(5) . . ?
C3_5 Fe6_5 C8_5 148.7(5) . . ?
C11_5 Fe6_5 C8_5 67.3(6) . . ?
C10_5 Fe6_5 C8_5 67.5(5) . . ?
C2_5 Fe6_5 C8_5 116.8(5) . . ?
C9_5 Fe6_5 C8_5 39.5(4) . . ?
C1_5 Fe6_5 C7_5 115.2(5) . . ?
C4_5 Fe6_5 C7_5 132.6(6) . . ?
C5_5 Fe6_5 C7_5 110.8(5) . . ?
C3_5 Fe6_5 C7_5 169.6(6) . . ?
C11_5 Fe6_5 C7_5 41.1(5) . . ?
C10_5 Fe6_5 C7_5 68.0(6) . . ?
C2_5 Fe6_5 C7_5 149.0(6) . . ?
C9_5 Fe6_5 C7_5 65.8(5) . . ?
C8_5 Fe6_5 C7_5 38.6(5) . . ?
C8_5 C7_5 C11_5 107.2(11) . . ?
C8_5 C7_5 Fe6_5 70.0(7) . . ?
C11_5 C7_5 Fe6_5 67.2(6) . . ?
C8_5 C7_5 H7_5 126.4 . . ?
C11_5 C7_5 H7_5 126.4 . . ?
Fe6_5 C7_5 H7_5 128.0 . . ?
C7_5 C8_5 C9_5 108.8(12) . . ?
C7_5 C8_5 Fe6_5 71.4(7) . . ?
C9_5 C8_5 Fe6_5 70.2(7) . . ?
C7_5 C8_5 H8_5 125.6 . . ?
C9_5 C8_5 H8_5 125.6 . . ?
Fe6_5 C8_5 H8_5 124.5 . . ?
C10_5 C9_5 C8_5 109.2(11) . . ?
C10_5 C9_5 Fe6_5 68.5(6) . . ?
C8_5 C9_5 Fe6_5 70.3(7) . . ?
C10_5 C9_5 H9_5 125.4 . . ?
C8_5 C9_5 H9_5 125.4 . . ?
Fe6_5 C9_5 H9_5 127.3 . . ?
C9_5 C10_5 C11_5 107.2(12) . . ?
C9_5 C10_5 Fe6_5 71.7(6) . . ?
C11_5 C10_5 Fe6_5 69.6(6) . . ?
C9_5 C10_5 H10_5 126.4 . . ?
C11_5 C10_5 H10_5 126.4 . . ?
Fe6_5 C10_5 H10_5 124.0 . . ?
C10_5 C11_5 C7_5 107.4(11) . . ?
C10_5 C11_5 Fe6_5 69.7(6) . . ?
C7_5 C11_5 Fe6_5 71.7(6) . . ?
C10_5 C11_5 H11_5 126.3 . . ?
C7_5 C11_5 H11_5 126.3 . . ?
Fe6_5 C11_5 H11_5 124.0 . . ?
C5_105 C1_105 C2_105 103.8(4) . . ?
C5_105 C1_105 Al1_1 126.4(3) . . ?
C2_105 C1_105 Al1_1 129.8(3) . . ?
C5_105 C1_105 Fe6_105 66.5(2) . . ?
C2_105 C1_105 Fe6_105 66.2(2) . . ?
Al1_1 C1_105 Fe6_105 131.68(18) . . ?
C3_105 C2_105 C1_105 110.1(4) . . ?
C3_105 C2_105 C1_6 121.3(4) . . ?
C1_105 C2_105 C1_6 128.1(4) . . ?
C3_105 C2_105 Fe6_105 69.8(3) . . ?
C1_105 C2_105 Fe6_105 72.8(2) . . ?
C1_6 C2_105 Fe6_105 130.6(4) . . ?
C4_105 C3_105 C2_105 107.6(4) . . ?
C4_105 C3_105 Fe6_105 69.5(4) . . ?
C2_105 C3_105 Fe6_105 69.4(3) . . ?
C4_105 C3_105 H3_105 126.2 . . ?
C2_105 C3_105 H3_105 126.2 . . ?
Fe6_105 C3_105 H3_105 126.4 . . ?
C3_105 C4_105 C5_105 109.1(4) . . ?
C3_105 C4_105 Fe6_105 70.4(4) . . ?
C5_105 C4_105 Fe6_105 69.9(3) . . ?
C3_105 C4_105 H4_105 125.4 . . ?
C5_105 C4_105 H4_105 125.4 . . ?
Fe6_105 C4_105 H4_105 125.8 . . ?
C4_105 C5_105 C1_105 109.3(4) . . ?
C4_105 C5_105 C1_9 121.9(4) . . ?
C1_105 C5_105 C1_9 128.2(4) . . ?
C4_105 C5_105 Fe6_105 69.0(3) . . ?
C1_105 C5_105 Fe6_105 72.8(3) . . ?
C1_9 C5_105 Fe6_105 131.2(4) . . ?
C10_105 Fe6_105 C4_105 108.0(3) . . ?
C10_105 Fe6_105 C2_105 137.7(3) . . ?
C4_105 Fe6_105 C2_105 67.9(2) . . ?
C10_105 Fe6_105 C3_105 108.1(3) . . ?
C4_105 Fe6_105 C3_105 40.0(2) . . ?
C2_105 Fe6_105 C3_105 40.8(2) . . ?
C10_105 Fe6_105 C5_105 137.1(2) . . ?
C4_105 Fe6_105 C5_105 41.0(2) . . ?
C2_105 Fe6_105 C5_105 68.3(2) . . ?
C3_105 Fe6_105 C5_105 68.5(2) . . ?
C10_105 Fe6_105 C9_105 41.0(2) . . ?
C4_105 Fe6_105 C9_105 137.2(3) . . ?
C2_105 Fe6_105 C9_105 112.5(2) . . ?
C3_105 Fe6_105 C9_105 110.7(3) . . ?
C5_105 Fe6_105 C9_105 177.9(3) . . ?
C10_105 Fe6_105 C11_105 40.8(3) . . ?
C4_105 Fe6_105 C11_105 108.9(3) . . ?
C2_105 Fe6_105 C11_105 176.4(3) . . ?
C3_105 Fe6_105 C11_105 135.6(3) . . ?
C5_105 Fe6_105 C11_105 110.6(2) . . ?
C9_105 Fe6_105 C11_105 68.5(3) . . ?
C10_105 Fe6_105 C7_105 67.8(3) . . ?
C4_105 Fe6_105 C7_105 139.2(2) . . ?
C2_105 Fe6_105 C7_105 143.1(2) . . ?
C3_105 Fe6_105 C7_105 175.7(2) . . ?
C5_105 Fe6_105 C7_105 113.6(2) . . ?
C9_105 Fe6_105 C7_105 67.1(2) . . ?
C11_105 Fe6_105 C7_105 40.4(3) . . ?
C10_105 Fe6_105 C8_105 67.9(3) . . ?
C4_105 Fe6_105 C8_105 175.9(2) . . ?
C2_105 Fe6_105 C8_105 114.9(2) . . ?
C3_105 Fe6_105 C8_105 140.3(2) . . ?
C5_105 Fe6_105 C8_105 142.1(2) . . ?
C9_105 Fe6_105 C8_105 39.6(2) . . ?
C11_105 Fe6_105 C8_105 68.1(3) . . ?
C7_105 Fe6_105 C8_105 40.0(2) . . ?
C10_105 Fe6_105 C1_105 176.7(2) . . ?
C4_105 Fe6_105 C1_105 68.72(18) . . ?
C2_105 Fe6_105 C1_105 40.98(18) . . ?
C3_105 Fe6_105 C1_105 69.04(18) . . ?
C5_105 Fe6_105 C1_105 40.69(17) . . ?
C9_105 Fe6_105 C1_105 141.2(2) . . ?
C11_105 Fe6_105 C1_105 140.2(2) . . ?
C7_105 Fe6_105 C1_105 115.1(2) . . ?
C8_105 Fe6_105 C1_105 115.34(19) . . ?
C8_105 C7_105 C11_105 109.0(6) . . ?
C8_105 C7_105 Fe6_105 70.1(3) . . ?
C11_105 C7_105 Fe6_105 69.4(4) . . ?
C8_105 C7_105 H7_105 125.5 . . ?
C11_105 C7_105 H7_105 125.5 . . ?
Fe6_105 C7_105 H7_105 126.6 . . ?
C9_105 C8_105 C7_105 108.2(6) . . ?
C9_105 C8_105 Fe6_105 69.7(4) . . ?
C7_105 C8_105 Fe6_105 70.0(4) . . ?
C9_105 C8_105 H8_105 125.9 . . ?
C7_105 C8_105 H8_105 125.9 . . ?
Fe6_105 C8_105 H8_105 126.0 . . ?
C8_105 C9_105 C10_105 108.3(5) . . ?
C8_105 C9_105 Fe6_105 70.7(3) . . ?
C10_105 C9_105 Fe6_105 69.0(3) . . ?
C8_105 C9_105 H9_105 125.8 . . ?
C10_105 C9_105 H9_105 125.8 . . ?
Fe6_105 C9_105 H9_105 126.0 . . ?
C11_105 C10_105 C9_105 107.8(6) . . ?
C11_105 C10_105 Fe6_105 70.1(3) . . ?
C9_105 C10_105 Fe6_105 70.0(3) . . ?
C11_105 C10_105 H10_105 126.1 . . ?
C9_105 C10_105 H10_105 126.1 . . ?
Fe6_105 C10_105 H10_105 125.4 . . ?
C7_105 C11_105 C10_105 106.7(6) . . ?
C7_105 C11_105 Fe6_105 70.2(3) . . ?
C10_105 C11_105 Fe6_105 69.1(3) . . ?
C7_105 C11_105 H11_105 126.7 . . ?
C10_105 C11_105 H11_105 126.7 . . ?
Fe6_105 C11_105 H11_105 125.7 . . ?
C2_6 C1_6 C6_6 119.3(3) . . ?
C2_6 C1_6 C2_105 120.9(4) . . ?
C6_6 C1_6 C2_105 119.8(4) . . ?
C2_6 C1_6 C2_5 129.1(6) . . ?
C6_6 C1_6 C2_5 111.0(6) . . ?
C1_6 C2_6 C3_6 120.6(3) . . ?
C1_6 C2_6 H2_6 119.7 . . ?
C3_6 C2_6 H2_6 119.7 . . ?
C4_6 C3_6 C2_6 118.2(3) . . ?
C4_6 C3_6 C1_7 118.0(3) . . ?
C2_6 C3_6 C1_7 123.8(3) . . ?
C5_6 C4_6 C3_6 123.0(3) . . ?
C5_6 C4_6 H4_6 118.5 . . ?
C3_6 C4_6 H4_6 118.5 . . ?
C4_6 C5_6 C6_6 117.1(3) . . ?
C4_6 C5_6 C1_8 120.2(3) . . ?
C6_6 C5_6 C1_8 122.7(3) . . ?
C5_6 C6_6 C1_6 121.8(3) . . ?
C5_6 C6_6 H6_6 119.1 . . ?
C1_6 C6_6 H6_6 119.1 . . ?
C2_7 C1_7 C4_7 108.5(3) . . ?
C2_7 C1_7 C3_7 107.9(3) . . ?
C4_7 C1_7 C3_7 109.3(4) . . ?
C2_7 C1_7 C3_6 112.2(3) . . ?
C4_7 C1_7 C3_6 109.1(3) . . ?
C3_7 C1_7 C3_6 109.8(3) . . ?
C1_7 C2_7 H2A_7 109.5 . . ?
C1_7 C2_7 H2B_7 109.5 . . ?
H2A_7 C2_7 H2B_7 109.5 . . ?
C1_7 C2_7 H2C_7 109.5 . . ?
H2A_7 C2_7 H2C_7 109.5 . . ?
H2B_7 C2_7 H2C_7 109.5 . . ?
C1_7 C3_7 H3A_7 109.5 . . ?
C1_7 C3_7 H3B_7 109.5 . . ?
H3A_7 C3_7 H3B_7 109.5 . . ?
C1_7 C3_7 H3C_7 109.5 . . ?
H3A_7 C3_7 H3C_7 109.5 . . ?
H3B_7 C3_7 H3C_7 109.5 . . ?
C1_7 C4_7 H4A_7 109.5 . . ?
C1_7 C4_7 H4B_7 109.5 . . ?
H4A_7 C4_7 H4B_7 109.5 . . ?
C1_7 C4_7 H4C_7 109.5 . . ?
H4A_7 C4_7 H4C_7 109.5 . . ?
H4B_7 C4_7 H4C_7 109.5 . . ?
C4_8 C1_8 C3_8 107.6(4) . . ?
C4_8 C1_8 C5_6 112.0(3) . . ?
C3_8 C1_8 C5_6 109.2(3) . . ?
C4_8 C1_8 C2_8 108.8(4) . . ?
C3_8 C1_8 C2_8 109.8(3) . . ?
C5_6 C1_8 C2_8 109.3(3) . . ?
C1_8 C2_8 H2A_8 109.5 . . ?
C1_8 C2_8 H2B_8 109.5 . . ?
H2A_8 C2_8 H2B_8 109.5 . . ?
C1_8 C2_8 H2C_8 109.5 . . ?
H2A_8 C2_8 H2C_8 109.5 . . ?
H2B_8 C2_8 H2C_8 109.5 . . ?
C1_8 C3_8 H3A_8 109.5 . . ?
C1_8 C3_8 H3B_8 109.5 . . ?
H3A_8 C3_8 H3B_8 109.5 . . ?
C1_8 C3_8 H3C_8 109.5 . . ?
H3A_8 C3_8 H3C_8 109.5 . . ?
H3B_8 C3_8 H3C_8 109.5 . . ?
C1_8 C4_8 H4A_8 109.5 . . ?
C1_8 C4_8 H4B_8 109.5 . . ?
H4A_8 C4_8 H4B_8 109.5 . . ?
C1_8 C4_8 H4C_8 109.5 . . ?
H4A_8 C4_8 H4C_8 109.5 . . ?
H4B_8 C4_8 H4C_8 109.5 . . ?
C6_9 C1_9 C2_9 118.7(3) . . ?
C6_9 C1_9 C5_5 130.5(6) . . ?
C2_9 C1_9 C5_5 110.0(6) . . ?
C6_9 C1_9 C5_105 121.3(4) . . ?
C2_9 C1_9 C5_105 119.9(4) . . ?
C3_9 C2_9 C1_9 122.3(3) . . ?
C3_9 C2_9 H2_9 118.8 . . ?
C1_9 C2_9 H2_9 118.8 . . ?
C2_9 C3_9 C4_9 117.5(3) . . ?
C2_9 C3_9 C1_10 121.5(3) . . ?
C4_9 C3_9 C1_10 121.0(3) . . ?
C5_9 C4_9 C3_9 121.9(3) . . ?
C5_9 C4_9 H4_9 119.1 . . ?
C3_9 C4_9 H4_9 119.1 . . ?
C4_9 C5_9 C6_9 118.3(3) . . ?
C4_9 C5_9 C1_11 123.0(3) . . ?
C6_9 C5_9 C1_11 118.6(3) . . ?
C1_9 C6_9 C5_9 121.3(3) . . ?
C1_9 C6_9 H6_9 119.4 . . ?
C5_9 C6_9 H6_9 119.4 . . ?
C3_10 C1_10 C4_10 108.1(3) . . ?
C3_10 C1_10 C3_9 110.7(3) . . ?
C4_10 C1_10 C3_9 109.6(3) . . ?
C3_10 C1_10 C2_10 107.7(3) . . ?
C4_10 C1_10 C2_10 108.8(4) . . ?
C3_9 C1_10 C2_10 111.8(3) . . ?
C1_10 C2_10 H2A_10 109.5 . . ?
C1_10 C2_10 H2B_10 109.5 . . ?
H2A_10 C2_10 H2B_10 109.5 . . ?
C1_10 C2_10 H2C_10 109.5 . . ?
H2A_10 C2_10 H2C_10 109.5 . . ?
H2B_10 C2_10 H2C_10 109.5 . . ?
C1_10 C3_10 H3A_10 109.5 . . ?
C1_10 C3_10 H3B_10 109.5 . . ?
H3A_10 C3_10 H3B_10 109.5 . . ?
C1_10 C3_10 H3C_10 109.5 . . ?
H3A_10 C3_10 H3C_10 109.5 . . ?
H3B_10 C3_10 H3C_10 109.5 . . ?
C1_10 C4_10 H4A_10 109.5 . . ?
C1_10 C4_10 H4B_10 109.5 . . ?
H4A_10 C4_10 H4B_10 109.5 . . ?
C1_10 C4_10 H4C_10 109.5 . . ?
H4A_10 C4_10 H4C_10 109.5 . . ?
H4B_10 C4_10 H4C_10 109.5 . . ?
C2_11 C1_11 C4_11 108.3(3) . . ?
C2_11 C1_11 C3_11 108.7(3) . . ?
C4_11 C1_11 C3_11 108.5(3) . . ?
C2_11 C1_11 C5_9 112.2(3) . . ?
C4_11 C1_11 C5_9 109.9(3) . . ?
C3_11 C1_11 C5_9 109.1(3) . . ?
C1_11 C2_11 H2A_11 109.5 . . ?
C1_11 C2_11 H2B_11 109.5 . . ?
H2A_11 C2_11 H2B_11 109.5 . . ?
C1_11 C2_11 H2C_11 109.5 . . ?
H2A_11 C2_11 H2C_11 109.5 . . ?
H2B_11 C2_11 H2C_11 109.5 . . ?
C1_11 C3_11 H3A_11 109.5 . . ?
C1_11 C3_11 H3B_11 109.5 . . ?
H3A_11 C3_11 H3B_11 109.5 . . ?
C1_11 C3_11 H3C_11 109.5 . . ?
H3A_11 C3_11 H3C_11 109.5 . . ?
H3B_11 C3_11 H3C_11 109.5 . . ?
C1_11 C4_11 H4A_11 109.5 . . ?
C1_11 C4_11 H4B_11 109.5 . . ?
H4A_11 C4_11 H4B_11 109.5 . . ?
C1_11 C4_11 H4C_11 109.5 . . ?
H4A_11 C4_11 H4C_11 109.5 . . ?
H4B_11 C4_11 H4C_11 109.5 . . ?
C5_12 C1_12 C2_12 105.5(3) . . ?
C5_12 C1_12 Al3_1 124.9(2) . . ?
C2_12 C1_12 Al3_1 128.2(2) . . ?
C5_12 C1_12 Fe6_12 67.80(17) . . ?
C2_12 C1_12 Fe6_12 68.04(16) . . ?
Al3_1 C1_12 Fe6_12 138.72(15) . . ?
C3_12 C2_12 C1_12 108.8(3) . . ?
C3_12 C2_12 C1_16 123.3(3) . . ?
C1_12 C2_12 C1_16 127.9(3) . . ?
C3_12 C2_12 Fe6_12 69.64(17) . . ?
C1_12 C2_12 Fe6_12 70.84(16) . . ?
C1_16 C2_12 Fe6_12 126.0(2) . . ?
C4_12 C3_12 C2_12 108.5(3) . . ?
C4_12 C3_12 Fe6_12 69.59(18) . . ?
C2_12 C3_12 Fe6_12 69.60(17) . . ?
C4_12 C3_12 H3_12 125.8 . . ?
C2_12 C3_12 H3_12 125.8 . . ?
Fe6_12 C3_12 H3_12 126.6 . . ?
C3_12 C4_12 C5_12 108.0(3) . . ?
C3_12 C4_12 Fe6_12 70.0(2) . . ?
C5_12 C4_12 Fe6_12 69.41(18) . . ?
C3_12 C4_12 H4_12 126.0 . . ?
C5_12 C4_12 H4_12 126.0 . . ?
Fe6_12 C4_12 H4_12 126.2 . . ?
C4_12 C5_12 C1_12 109.3(3) . . ?
C4_12 C5_12 C1_13 122.8(3) . . ?
C1_12 C5_12 C1_13 127.9(3) . . ?
C4_12 C5_12 Fe6_12 69.65(19) . . ?
C1_12 C5_12 Fe6_12 71.21(17) . . ?
C1_13 C5_12 Fe6_12 123.6(2) . . ?
C5_12 Fe6_12 C9_12 137.07(15) . . ?
C5_12 Fe6_12 C4_12 40.94(12) . . ?
C9_12 Fe6_12 C4_12 109.25(16) . . ?
C5_12 Fe6_12 C2_12 68.67(12) . . ?
C9_12 Fe6_12 C2_12 139.66(15) . . ?
C4_12 Fe6_12 C2_12 68.56(13) . . ?
C5_12 Fe6_12 C8_12 176.92(14) . . ?
C9_12 Fe6_12 C8_12 39.92(16) . . ?
C4_12 Fe6_12 C8_12 136.96(15) . . ?
C2_12 Fe6_12 C8_12 113.28(13) . . ?
C5_12 Fe6_12 C3_12 68.40(12) . . ?
C9_12 Fe6_12 C3_12 110.59(15) . . ?
C4_12 Fe6_12 C3_12 40.41(13) . . ?
C2_12 Fe6_12 C3_12 40.76(13) . . ?
C8_12 Fe6_12 C3_12 111.33(14) . . ?
C5_12 Fe6_12 C10_12 110.74(14) . . ?
C9_12 Fe6_12 C10_12 40.62(17) . . ?
C4_12 Fe6_12 C10_12 110.83(16) . . ?
C2_12 Fe6_12 C10_12 179.35(17) . . ?
C8_12 Fe6_12 C10_12 67.31(16) . . ?
C3_12 Fe6_12 C10_12 138.88(17) . . ?
C5_12 Fe6_12 C11_12 112.86(14) . . ?
C9_12 Fe6_12 C11_12 67.91(16) . . ?
C4_12 Fe6_12 C11_12 140.03(16) . . ?
C2_12 Fe6_12 C11_12 140.27(16) . . ?
C8_12 Fe6_12 C11_12 67.35(15) . . ?
C3_12 Fe6_12 C11_12 178.46(15) . . ?
C10_12 Fe6_12 C11_12 40.11(19) . . ?
C5_12 Fe6_12 C7_12 141.97(14) . . ?
C9_12 Fe6_12 C7_12 67.44(16) . . ?
C4_12 Fe6_12 C7_12 176.64(14) . . ?
C2_12 Fe6_12 C7_12 113.45(14) . . ?
C8_12 Fe6_12 C7_12 40.04(16) . . ?
C3_12 Fe6_12 C7_12 139.46(15) . . ?
C10_12 Fe6_12 C7_12 67.17(17) . . ?
C11_12 Fe6_12 C7_12 39.96(17) . . ?
C5_12 Fe6_12 C1_12 40.99(11) . . ?
C9_12 Fe6_12 C1_12 178.05(15) . . ?
C4_12 Fe6_12 C1_12 69.12(13) . . ?
C2_12 Fe6_12 C1_12 41.12(11) . . ?
C8_12 Fe6_12 C1_12 142.02(14) . . ?
C3_12 Fe6_12 C1_12 68.96(12) . . ?
C10_12 Fe6_12 C1_12 138.58(15) . . ?
C11_12 Fe6_12 C1_12 112.55(14) . . ?
C7_12 Fe6_12 C1_12 114.19(13) . . ?
C11_12 C7_12 C8_12 108.2(4) . . ?
C11_12 C7_12 Fe6_12 69.9(2) . . ?
C8_12 C7_12 Fe6_12 69.8(2) . . ?
C11_12 C7_12 H7_12 125.9 . . ?
C8_12 C7_12 H7_12 125.9 . . ?
Fe6_12 C7_12 H7_12 126.0 . . ?
C9_12 C8_12 C7_12 108.6(3) . . ?
C9_12 C8_12 Fe6_12 69.8(2) . . ?
C7_12 C8_12 Fe6_12 70.2(2) . . ?
C9_12 C8_12 H8_12 125.7 . . ?
C7_12 C8_12 H8_12 125.7 . . ?
Fe6_12 C8_12 H8_12 125.9 . . ?
C8_12 C9_12 C10_12 107.4(4) . . ?
C8_12 C9_12 Fe6_12 70.3(2) . . ?
C10_12 C9_12 Fe6_12 69.9(2) . . ?
C8_12 C9_12 H9_12 126.3 . . ?
C10_12 C9_12 H9_12 126.3 . . ?
Fe6_12 C9_12 H9_12 125.1 . . ?
C11_12 C10_12 C9_12 108.0(4) . . ?
C11_12 C10_12 Fe6_12 70.0(2) . . ?
C9_12 C10_12 Fe6_12 69.44(19) . . ?
C11_12 C10_12 H10_12 126.0 . . ?
C9_12 C10_12 H10_12 126.0 . . ?
Fe6_12 C10_12 H10_12 126.1 . . ?
C7_12 C11_12 C10_12 107.9(3) . . ?
C7_12 C11_12 Fe6_12 70.1(2) . . ?
C10_12 C11_12 Fe6_12 69.9(2) . . ?
C7_12 C11_12 H11_12 126.1 . . ?
C10_12 C11_12 H11_12 126.1 . . ?
Fe6_12 C11_12 H11_12 125.5 . . ?
C6_13 C1_13 C2_13 118.4(3) . . ?
C6_13 C1_13 C5_12 121.3(3) . . ?
C2_13 C1_13 C5_12 120.3(3) . . ?
C1_13 C2_13 C3_13 121.7(3) . . ?
C1_13 C2_13 H2_13 119.2 . . ?
C3_13 C2_13 H2_13 119.2 . . ?
C4_13 C3_13 C2_13 117.7(3) . . ?
C4_13 C3_13 C1_14 122.5(3) . . ?
C2_13 C3_13 C1_14 119.8(3) . . ?
C5_13 C4_13 C3_13 122.5(3) . . ?
C5_13 C4_13 H4_13 118.7 . . ?
C3_13 C4_13 H4_13 118.7 . . ?
C4_13 C5_13 C6_13 117.8(3) . . ?
C4_13 C5_13 C1_15 122.3(3) . . ?
C6_13 C5_13 C1_15 119.8(3) . . ?
C1_13 C6_13 C5_13 121.9(3) . . ?
C1_13 C6_13 H6_13 119.1 . . ?
C5_13 C6_13 H6_13 119.1 . . ?
C2_14 C1_14 C3_14 108.5(3) . . ?
C2_14 C1_14 C3_13 110.4(3) . . ?
C3_14 C1_14 C3_13 112.4(3) . . ?
C2_14 C1_14 C4_14 109.7(3) . . ?
C3_14 C1_14 C4_14 107.2(3) . . ?
C3_13 C1_14 C4_14 108.6(3) . . ?
C1_14 C2_14 H2A_14 109.5 . . ?
C1_14 C2_14 H2B_14 109.5 . . ?
H2A_14 C2_14 H2B_14 109.5 . . ?
C1_14 C2_14 H2C_14 109.5 . . ?
H2A_14 C2_14 H2C_14 109.5 . . ?
H2B_14 C2_14 H2C_14 109.5 . . ?
C1_14 C3_14 H3A_14 109.5 . . ?
C1_14 C3_14 H3B_14 109.5 . . ?
H3A_14 C3_14 H3B_14 109.5 . . ?
C1_14 C3_14 H3C_14 109.5 . . ?
H3A_14 C3_14 H3C_14 109.5 . . ?
H3B_14 C3_14 H3C_14 109.5 . . ?
C1_14 C4_14 H4A_14 109.5 . . ?
C1_14 C4_14 H4B_14 109.5 . . ?
H4A_14 C4_14 H4B_14 109.5 . . ?
C1_14 C4_14 H4C_14 109.5 . . ?
H4A_14 C4_14 H4C_14 109.5 . . ?
H4B_14 C4_14 H4C_14 109.5 . . ?
C4_15 C1_15 C2_15 109.0(3) . . ?
C4_15 C1_15 C3_15 108.4(3) . . ?
C2_15 C1_15 C3_15 108.1(3) . . ?
C4_15 C1_15 C5_13 108.6(2) . . ?
C2_15 C1_15 C5_13 110.3(3) . . ?
C3_15 C1_15 C5_13 112.4(3) . . ?
C1_15 C2_15 H2A_15 109.5 . . ?
C1_15 C2_15 H2B_15 109.5 . . ?
H2A_15 C2_15 H2B_15 109.5 . . ?
C1_15 C2_15 H2C_15 109.5 . . ?
H2A_15 C2_15 H2C_15 109.5 . . ?
H2B_15 C2_15 H2C_15 109.5 . . ?
C1_15 C3_15 H3A_15 109.5 . . ?
C1_15 C3_15 H3B_15 109.5 . . ?
H3A_15 C3_15 H3B_15 109.5 . . ?
C1_15 C3_15 H3C_15 109.5 . . ?
H3A_15 C3_15 H3C_15 109.5 . . ?
H3B_15 C3_15 H3C_15 109.5 . . ?
C1_15 C4_15 H4A_15 109.5 . . ?
C1_15 C4_15 H4B_15 109.5 . . ?
H4A_15 C4_15 H4B_15 109.5 . . ?
C1_15 C4_15 H4C_15 109.5 . . ?
H4A_15 C4_15 H4C_15 109.5 . . ?
H4B_15 C4_15 H4C_15 109.5 . . ?
C2_16 C1_16 C6_16 119.2(3) . . ?
C2_16 C1_16 C2_12 121.7(3) . . ?
C6_16 C1_16 C2_12 119.0(3) . . ?
C1_16 C2_16 C3_16 121.5(3) . . ?
C1_16 C2_16 H2_16 119.2 . . ?
C3_16 C2_16 H2_16 119.2 . . ?
C4_16 C3_16 C2_16 117.0(4) . . ?
C4_16 C3_16 C1_17 120.1(3) . . ?
C2_16 C3_16 C1_17 122.9(3) . . ?
C5_16 C4_16 C3_16 123.4(3) . . ?
C5_16 C4_16 H4_16 118.3 . . ?
C3_16 C4_16 H4_16 118.3 . . ?
C4_16 C5_16 C6_16 117.3(3) . . ?
C4_16 C5_16 C1_118 121.1(3) . . ?
C6_16 C5_16 C1_118 121.5(4) . . ?
C4_16 C5_16 C1_18 121.1(3) . . ?
C6_16 C5_16 C1_18 121.5(4) . . ?
C5_16 C6_16 C1_16 121.4(4) . . ?
C5_16 C6_16 H6_16 119.3 . . ?
C1_16 C6_16 H6_16 119.3 . . ?
C3_16 C1_17 C3_17 112.3(3) . . ?
C3_16 C1_17 C4_17 109.1(3) . . ?
C3_17 C1_17 C4_17 108.7(4) . . ?
C3_16 C1_17 C2_17 109.9(4) . . ?
C3_17 C1_17 C2_17 107.6(4) . . ?
C4_17 C1_17 C2_17 109.1(4) . . ?
C1_17 C2_17 H2A_17 109.5 . . ?
C1_17 C2_17 H2B_17 109.5 . . ?
H2A_17 C2_17 H2B_17 109.5 . . ?
C1_17 C2_17 H2C_17 109.5 . . ?
H2A_17 C2_17 H2C_17 109.5 . . ?
H2B_17 C2_17 H2C_17 109.5 . . ?
C1_17 C3_17 H3A_17 109.5 . . ?
C1_17 C3_17 H3B_17 109.5 . . ?
H3A_17 C3_17 H3B_17 109.5 . . ?
C1_17 C3_17 H3C_17 109.5 . . ?
H3A_17 C3_17 H3C_17 109.5 . . ?
H3B_17 C3_17 H3C_17 109.5 . . ?
C1_17 C4_17 H4A_17 109.5 . . ?
C1_17 C4_17 H4B_17 109.5 . . ?
H4A_17 C4_17 H4B_17 109.5 . . ?
C1_17 C4_17 H4C_17 109.5 . . ?
H4A_17 C4_17 H4C_17 109.5 . . ?
H4B_17 C4_17 H4C_17 109.5 . . ?
C3_18 C1_18 C4_18 118.8(9) . . ?
C3_18 C1_18 C5_16 113.8(5) . . ?
C4_18 C1_18 C5_16 107.4(7) . . ?
C3_18 C1_18 C2_18 108.2(7) . . ?
C4_18 C1_18 C2_18 103.9(7) . . ?
C5_16 C1_18 C2_18 103.1(4) . . ?
C1_18 C2_18 H2A_18 109.5 . . ?
C1_18 C2_18 H2B_18 109.5 . . ?
H2A_18 C2_18 H2B_18 109.5 . . ?
C1_18 C2_18 H2C_18 109.5 . . ?
H2A_18 C2_18 H2C_18 109.5 . . ?
H2B_18 C2_18 H2C_18 109.5 . . ?
C1_18 C3_18 H3A_18 109.5 . . ?
C1_18 C3_18 H3B_18 109.5 . . ?
H3A_18 C3_18 H3B_18 109.5 . . ?
C1_18 C3_18 H3C_18 109.5 . . ?
H3A_18 C3_18 H3C_18 109.5 . . ?
H3B_18 C3_18 H3C_18 109.5 . . ?
C1_18 C4_18 H4A_18 109.5 . . ?
C1_18 C4_18 H4B_18 109.5 . . ?
H4A_18 C4_18 H4B_18 109.5 . . ?
C1_18 C4_18 H4C_18 109.5 . . ?
H4A_18 C4_18 H4C_18 109.5 . . ?
H4B_18 C4_18 H4C_18 109.5 . . ?
C2_118 C1_118 C4_118 116.9(8) . . ?
C2_118 C1_118 C5_16 114.4(5) . . ?
C4_118 C1_118 C5_16 117.7(9) . . ?
C2_118 C1_118 C3_118 97.4(7) . . ?
C4_118 C1_118 C3_118 97.2(10) . . ?
C5_16 C1_118 C3_118 108.9(4) . . ?
C1_118 C2_118 H2A_118 109.5 . . ?
C1_118 C2_118 H2B_118 109.5 . . ?
H2A_118 C2_118 H2B_118 109.5 . . ?
C1_118 C2_118 H2C_118 109.5 . . ?
H2A_118 C2_118 H2C_118 109.5 . . ?
H2B_118 C2_118 H2C_118 109.5 . . ?
C1_118 C3_118 H3A_118 109.5 . . ?
C1_118 C3_118 H3B_118 109.5 . . ?
H3A_118 C3_118 H3B_118 109.5 . . ?
C1_118 C3_118 H3C_118 109.5 . . ?
H3A_118 C3_118 H3C_118 109.5 . . ?
H3B_118 C3_118 H3C_118 109.5 . . ?
C1_118 C4_118 H4A_118 109.5 . . ?
C1_118 C4_118 H4B_118 109.5 . . ?
H4A_118 C4_118 H4B_118 109.5 . . ?
C1_118 C4_118 H4C_118 109.5 . . ?
H4A_118 C4_118 H4C_118 109.5 . . ?
H4B_118 C4_118 H4C_118 109.5 . . ?

loop_
_geom_bond_atom_site_label_1
_geom_bond_atom_site_label_2
_geom_bond_distance
_geom_bond_site_symmetry_2
_geom_bond_publ_flag
Al1_1 C4_102 1.978(17) . ?
Al1_1 C1_105 1.990(3) . ?
Al1_1 C1_5 1.990(3) . ?
Al1_1 C2_3 2.059(3) . ?
Al1_1 C1_2 2.074(16) . ?
Al1_1 I2_1 2.6170(9) . ?
Al3_1 C1_12 1.996(3) . ?
Al3_1 C4_2 2.01(2) . ?
Al3_1 C1_102 2.03(2) . ?
Al3_1 C2_4 2.064(3) . ?
Al3_1 I4_1 2.6083(9) . ?
C1_2 C2_2 1.502(13) . ?
C1_2 C6_2 1.513(15) . ?
C1_2 H1_2 1.0000 . ?
C2_2 C3_2 1.339(12) . ?
C2_2 H2_2 0.9500 . ?
C3_2 C4_2 1.495(16) . ?
C3_2 C7_2 1.541(19) . ?
C4_2 C5_2 1.493(16) . ?
C4_2 H4_2 1.0000 . ?
C5_2 C6_2 1.340(13) . ?
C5_2 H5_2 0.9500 . ?
C6_2 H6_2 0.9500 . ?
C7_2 H7A_2 0.9800 . ?
C7_2 H7B_2 0.9800 . ?
C7_2 H7C_2 0.9800 . ?
C1_102 C6_102 1.494(16) . ?
C1_102 C2_102 1.518(15) . ?
C1_102 H1_102 1.0000 . ?
C2_102 C3_102 1.352(12) . ?
C2_102 H2_102 0.9500 . ?
C3_102 C4_102 1.485(14) . ?
C3_102 C7_102 1.592(17) . ?
C4_102 C5_102 1.494(14) . ?
C4_102 H4_102 1.0000 . ?
C5_102 C6_102 1.336(13) . ?
C5_102 H5_102 0.9500 . ?
C6_102 H6_102 0.9500 . ?
C7_102 H7A_102 0.9800 . ?
C7_102 H7B_102 0.9800 . ?
C7_102 H7C_102 0.9800 . ?
N1_3 C2_3 1.359(4) . ?
N1_3 C5_3 1.388(4) . ?
N1_3 C6_3 1.458(5) . ?
C2_3 N3_3 1.353(4) . ?
N3_3 C4_3 1.393(4) . ?
N3_3 C7_3 1.456(4) . ?
C4_3 C5_3 1.341(6) . ?
C4_3 C8_3 1.480(5) . ?
C5_3 C9_3 1.502(5) . ?
C6_3 H6A_3 0.9800 . ?
C6_3 H6B_3 0.9800 . ?
C6_3 H6C_3 0.9800 . ?
C7_3 H7A_3 0.9800 . ?
C7_3 H7B_3 0.9800 . ?
C7_3 H7C_3 0.9800 . ?
C8_3 H8A_3 0.9800 . ?
C8_3 H8B_3 0.9800 . ?
C8_3 H8C_3 0.9800 . ?
C9_3 H9A_3 0.9800 . ?
C9_3 H9B_3 0.9800 . ?
C9_3 H9C_3 0.9800 . ?
N1_4 C2_4 1.352(4) . ?
N1_4 C5_4 1.392(4) . ?
N1_4 C6_4 1.461(4) . ?
C2_4 N3_4 1.361(4) . ?
N3_4 C4_4 1.393(4) . ?
N3_4 C7_4 1.458(5) . ?
C4_4 C5_4 1.336(5) . ?
C4_4 C8_4 1.496(5) . ?
C5_4 C9_4 1.492(5) . ?
C6_4 H6A_4 0.9800 . ?
C6_4 H6B_4 0.9800 . ?
C6_4 H6C_4 0.9800 . ?
C7_4 H7A_4 0.9800 . ?
C7_4 H7B_4 0.9800 . ?
C7_4 H7C_4 0.9800 . ?
C8_4 H8A_4 0.9800 . ?
C8_4 H8B_4 0.9800 . ?
C8_4 H8C_4 0.9800 . ?
C9_4 H9A_4 0.9800 . ?
C9_4 H9B_4 0.9800 . ?
C9_4 H9C_4 0.9800 . ?
C1_5 C2_5 1.455(12) . ?
C1_5 C5_5 1.483(11) . ?
C1_5 Fe6_5 1.980(4) . ?
C2_5 C3_5 1.440(13) . ?
C2_5 C1_6 1.506(11) . ?
C2_5 Fe6_5 2.048(10) . ?
C3_5 C4_5 1.405(13) . ?
C3_5 Fe6_5 2.024(11) . ?
C3_5 H3_5 0.9500 . ?
C4_5 C5_5 1.428(13) . ?
C4_5 Fe6_5 2.003(12) . ?
C4_5 H4_5 0.9500 . ?
C5_5 C1_9 1.487(11) . ?
C5_5 Fe6_5 2.019(11) . ?
Fe6_5 C11_5 2.038(10) . ?
Fe6_5 C10_5 2.039(10) . ?
Fe6_5 C9_5 2.079(12) . ?
Fe6_5 C8_5 2.081(12) . ?
Fe6_5 C7_5 2.099(12) . ?
C7_5 C8_5 1.382(16) . ?
C7_5 C11_5 1.453(17) . ?
C7_5 H7_5 0.9500 . ?
C8_5 C9_5 1.407(15) . ?
C8_5 H8_5 0.9500 . ?
C9_5 C10_5 1.402(15) . ?
C9_5 H9_5 0.9500 . ?
C10_5 C11_5 1.418(15) . ?
C10_5 H10_5 0.9500 . ?
C11_5 H11_5 0.9500 . ?
C1_105 C5_105 1.455(6) . ?
C1_105 C2_105 1.464(6) . ?
C1_105 Fe6_105 2.132(4) . ?
C2_105 C3_105 1.427(7) . ?
C2_105 C1_6 1.490(6) . ?
C2_105 Fe6_105 2.043(5) . ?
C3_105 C4_105 1.398(7) . ?
C3_105 Fe6_105 2.047(6) . ?
C3_105 H3_105 0.9500 . ?
C4_105 C5_105 1.430(7) . ?
C4_105 Fe6_105 2.035(6) . ?
C4_105 H4_105 0.9500 . ?
C5_105 C1_9 1.499(6) . ?
C5_105 Fe6_105 2.047(5) . ?
Fe6_105 C10_105 2.035(5) . ?
Fe6_105 C9_105 2.048(6) . ?
Fe6_105 C11_105 2.048(6) . ?
Fe6_105 C7_105 2.058(6) . ?
Fe6_105 C8_105 2.060(6) . ?
C7_105 C8_105 1.407(9) . ?
C7_105 C11_105 1.420(10) . ?
C7_105 H7_105 0.9500 . ?
C8_105 C9_105 1.392(8) . ?
C8_105 H8_105 0.9500 . ?
C9_105 C10_105 1.429(8) . ?
C9_105 H9_105 0.9500 . ?
C10_105 C11_105 1.425(9) . ?
C10_105 H10_105 0.9500 . ?
C11_105 H11_105 0.9500 . ?
C1_6 C2_6 1.390(5) . ?
C1_6 C6_6 1.391(5) . ?
C2_6 C3_6 1.393(5) . ?
C2_6 H2_6 0.9500 . ?
C3_6 C4_6 1.390(5) . ?
C3_6 C1_7 1.536(5) . ?
C4_6 C5_6 1.387(5) . ?
C4_6 H4_6 0.9500 . ?
C5_6 C6_6 1.390(5) . ?
C5_6 C1_8 1.534(5) . ?
C6_6 H6_6 0.9500 . ?
C1_7 C2_7 1.534(5) . ?
C1_7 C4_7 1.535(6) . ?
C1_7 C3_7 1.535(6) . ?
C2_7 H2A_7 0.9800 . ?
C2_7 H2B_7 0.9800 . ?
C2_7 H2C_7 0.9800 . ?
C3_7 H3A_7 0.9800 . ?
C3_7 H3B_7 0.9800 . ?
C3_7 H3C_7 0.9800 . ?
C4_7 H4A_7 0.9800 . ?
C4_7 H4B_7 0.9800 . ?
C4_7 H4C_7 0.9800 . ?
C1_8 C4_8 1.530(6) . ?
C1_8 C3_8 1.531(6) . ?
C1_8 C2_8 1.535(7) . ?
C2_8 H2A_8 0.9800 . ?
C2_8 H2B_8 0.9800 . ?
C2_8 H2C_8 0.9800 . ?
C3_8 H3A_8 0.9800 . ?
C3_8 H3B_8 0.9800 . ?
C3_8 H3C_8 0.9800 . ?
C4_8 H4A_8 0.9800 . ?
C4_8 H4B_8 0.9800 . ?
C4_8 H4C_8 0.9800 . ?
C1_9 C6_9 1.379(5) . ?
C1_9 C2_9 1.394(5) . ?
C2_9 C3_9 1.387(5) . ?
C2_9 H2_9 0.9500 . ?
C3_9 C4_9 1.404(5) . ?
C3_9 C1_10 1.534(5) . ?
C4_9 C5_9 1.390(5) . ?
C4_9 H4_9 0.9500 . ?
C5_9 C6_9 1.405(5) . ?
C5_9 C1_11 1.540(5) . ?
C6_9 H6_9 0.9500 . ?
C1_10 C3_10 1.526(5) . ?
C1_10 C4_10 1.533(6) . ?
C1_10 C2_10 1.544(6) . ?
C2_10 H2A_10 0.9800 . ?
C2_10 H2B_10 0.9800 . ?
C2_10 H2C_10 0.9800 . ?
C3_10 H3A_10 0.9800 . ?
C3_10 H3B_10 0.9800 . ?
C3_10 H3C_10 0.9800 . ?
C4_10 H4A_10 0.9800 . ?
C4_10 H4B_10 0.9800 . ?
C4_10 H4C_10 0.9800 . ?
C1_11 C2_11 1.533(5) . ?
C1_11 C4_11 1.534(5) . ?
C1_11 C3_11 1.534(5) . ?
C2_11 H2A_11 0.9800 . ?
C2_11 H2B_11 0.9800 . ?
C2_11 H2C_11 0.9800 . ?
C3_11 H3A_11 0.9800 . ?
C3_11 H3B_11 0.9800 . ?
C3_11 H3C_11 0.9800 . ?
C4_11 H4A_11 0.9800 . ?
C4_11 H4B_11 0.9800 . ?
C4_11 H4C_11 0.9800 . ?
C1_12 C5_12 1.447(4) . ?
C1_12 C2_12 1.454(4) . ?
C1_12 Fe6_12 2.089(3) . ?
C2_12 C3_12 1.429(5) . ?
C2_12 C1_16 1.481(4) . ?
C2_12 Fe6_12 2.051(3) . ?
C3_12 C4_12 1.416(5) . ?
C3_12 Fe6_12 2.052(3) . ?
C3_12 H3_12 0.9500 . ?
C4_12 C5_12 1.430(4) . ?
C4_12 Fe6_12 2.046(4) . ?
C4_12 H4_12 0.9500 . ?
C5_12 C1_13 1.492(4) . ?
C5_12 Fe6_12 2.043(3) . ?
Fe6_12 C9_12 2.046(4) . ?
Fe6_12 C8_12 2.051(4) . ?
Fe6_12 C10_12 2.053(3) . ?
Fe6_12 C11_12 2.053(4) . ?
Fe6_12 C7_12 2.056(4) . ?
C7_12 C11_12 1.404(6) . ?
C7_12 C8_12 1.406(6) . ?
C7_12 H7_12 0.9500 . ?
C8_12 C9_12 1.399(6) . ?
C8_12 H8_12 0.9500 . ?
C9_12 C10_12 1.423(6) . ?
C9_12 H9_12 0.9500 . ?
C10_12 C11_12 1.408(7) . ?
C10_12 H10_12 0.9500 . ?
C11_12 H11_12 0.9500 . ?
C1_13 C6_13 1.393(4) . ?
C1_13 C2_13 1.395(4) . ?
C2_13 C3_13 1.400(4) . ?
C2_13 H2_13 0.9500 . ?
C3_13 C4_13 1.393(4) . ?
C3_13 C1_14 1.538(4) . ?
C4_13 C5_13 1.392(4) . ?
C4_13 H4_13 0.9500 . ?
C5_13 C6_13 1.394(4) . ?
C5_13 C1_15 1.533(4) . ?
C6_13 H6_13 0.9500 . ?
C1_14 C2_14 1.522(6) . ?
C1_14 C3_14 1.526(5) . ?
C1_14 C4_14 1.540(5) . ?
C2_14 H2A_14 0.9800 . ?
C2_14 H2B_14 0.9800 . ?
C2_14 H2C_14 0.9800 . ?
C3_14 H3A_14 0.9800 . ?
C3_14 H3B_14 0.9800 . ?
C3_14 H3C_14 0.9800 . ?
C4_14 H4A_14 0.9800 . ?
C4_14 H4B_14 0.9800 . ?
C4_14 H4C_14 0.9800 . ?
C1_15 C4_15 1.526(5) . ?
C1_15 C2_15 1.530(5) . ?
C1_15 C3_15 1.531(4) . ?
C2_15 H2A_15 0.9800 . ?
C2_15 H2B_15 0.9800 . ?
C2_15 H2C_15 0.9800 . ?
C3_15 H3A_15 0.9800 . ?
C3_15 H3B_15 0.9800 . ?
C3_15 H3C_15 0.9800 . ?
C4_15 H4A_15 0.9800 . ?
C4_15 H4B_15 0.9800 . ?
C4_15 H4C_15 0.9800 . ?
C1_16 C2_16 1.391(5) . ?
C1_16 C6_16 1.400(4) . ?
C2_16 C3_16 1.404(5) . ?
C2_16 H2_16 0.9500 . ?
C3_16 C4_16 1.401(5) . ?
C3_16 C1_17 1.532(6) . ?
C4_16 C5_16 1.394(6) . ?
C4_16 H4_16 0.9500 . ?
C5_16 C6_16 1.399(5) . ?
C5_16 C1_118 1.537(5) . ?
C5_16 C1_18 1.537(5) . ?
C6_16 H6_16 0.9500 . ?
C1_17 C3_17 1.532(6) . ?
C1_17 C4_17 1.537(6) . ?
C1_17 C2_17 1.538(6) . ?
C2_17 H2A_17 0.9800 . ?
C2_17 H2B_17 0.9800 . ?
C2_17 H2C_17 0.9800 . ?
C3_17 H3A_17 0.9800 . ?
C3_17 H3B_17 0.9800 . ?
C3_17 H3C_17 0.9800 . ?
C4_17 H4A_17 0.9800 . ?
C4_17 H4B_17 0.9800 . ?
C4_17 H4C_17 0.9800 . ?
C1_18 C3_18 1.392(11) . ?
C1_18 C4_18 1.528(16) . ?
C1_18 C2_18 1.653(10) . ?
C2_18 H2A_18 0.9800 . ?
C2_18 H2B_18 0.9800 . ?
C2_18 H2C_18 0.9800 . ?
C3_18 H3A_18 0.9800 . ?
C3_18 H3B_18 0.9800 . ?
C3_18 H3C_18 0.9800 . ?
C4_18 H4A_18 0.9800 . ?
C4_18 H4B_18 0.9800 . ?
C4_18 H4C_18 0.9800 . ?
C1_118 C2_118 1.444(11) . ?
C1_118 C4_118 1.464(18) . ?
C1_118 C3_118 1.760(13) . ?
C2_118 H2A_118 0.9800 . ?
C2_118 H2B_118 0.9800 . ?
C2_118 H2C_118 0.9800 . ?
C3_118 H3A_118 0.9800 . ?
C3_118 H3B_118 0.9800 . ?
C3_118 H3C_118 0.9800 . ?
C4_118 H4A_118 0.9800 . ?
C4_118 H4B_118 0.9800 . ?
C4_118 H4C_118 0.9800 . ?
